data_7709098
loop_
_publ_author_name
'Mecchia Ortiz, Juan H.'
'Cabrosi, Daiana'
'Cruz, Carlos'
'Paredes-Garc\'ia, Ver\'onica'
'Albor\'es, Pablo'

_publ_section_title
;
 Synthesis, structural characterization, and magnetic property study of
 {Cr3Ln3}, Ln = Gd and Dy complexes
;
_journal_name_full 'Dalton Transactions'
_journal_paper_doi 10.1039/D1DT03176G
_journal_year 2022
_chemical_formula_sum 'C54 H111 Cr3 N3 O30 Y3'
_chemical_formula_weight 1705.18
_space_group_crystal_system triclinic
_space_group_IT_number 1
_space_group_name_Hall 'P 1'
_space_group_name_H-M_alt 'P 1'
_atom_sites_solution_hydrogens mixed
_audit_creation_method SHELXL-2014/7
_audit_update_record
;
2021-09-06 deposited with the CCDC.	2021-12-01 downloaded from the CCDC.
;
_cell_angle_alpha 70.849(6)
_cell_angle_beta 73.570(5)
_cell_angle_gamma 86.200(6)
_cell_formula_units_Z 1
_cell_length_a 11.8453(7)
_cell_length_b 12.7740(11)
_cell_length_c 15.8177(8)
_cell_measurement_reflns_used 6246
_cell_measurement_temperature 298(2)
_cell_measurement_theta_max 24.7930
_cell_measurement_theta_min 4.1590
_cell_volume 2167.7(3)
_computing_cell_refinement 'CrysAlisPro 1.171.41.93a (Rigaku OD, 2020)'
_computing_data_collection 'CrysAlisPro 1.171.41.93a (Rigaku OD, 2020)'
_computing_data_reduction 'CrysAlisPro 1.171.41.93a (Rigaku OD, 2020)'
_computing_structure_refinement 'SHELXL-2014/7 (Sheldrick, 2014)'
_diffrn_ambient_temperature 298(2)
_diffrn_detector_area_resol_mean 16.1158
_diffrn_measured_fraction_theta_full 0.997
_diffrn_measured_fraction_theta_max 0.997
_diffrn_measurement_device_type 'Xcalibur, Eos, Gemini'
_diffrn_measurement_method '\w scans'
_diffrn_radiation_type MoK\a
_diffrn_radiation_wavelength 0.71073
_diffrn_reflns_av_R_equivalents 0.1620
_diffrn_reflns_av_unetI/netI 0.2219
_diffrn_reflns_Laue_measured_fraction_full 0.997
_diffrn_reflns_Laue_measured_fraction_max 0.997
_diffrn_reflns_limit_h_max 15
_diffrn_reflns_limit_h_min -15
_diffrn_reflns_limit_k_max 16
_diffrn_reflns_limit_k_min -16
_diffrn_reflns_limit_l_max 20
_diffrn_reflns_limit_l_min -20
_diffrn_reflns_number 45162
_diffrn_reflns_point_group_measured_fraction_full 0.997
_diffrn_reflns_point_group_measured_fraction_max 0.997
_diffrn_reflns_theta_full 25.242
_diffrn_reflns_theta_max 27.000
_diffrn_reflns_theta_min 3.643
_diffrn_source 'fine-focus sealed X-ray tube'
_exptl_absorpt_coefficient_mu 2.416
_exptl_absorpt_correction_T_max 1.00000
_exptl_absorpt_correction_T_min 0.70765
_exptl_absorpt_correction_type multi-scan
_exptl_absorpt_process_details
;
CrysAlisPro 1.171.41.93a (Rigaku Oxford Diffraction, 2020)
Empirical absorption correction using spherical harmonics,
implemented in SCALE3 ABSPACK scaling algorithm.
;
_exptl_crystal_colour pink
_exptl_crystal_density_diffrn 1.306
_exptl_crystal_description prism
_exptl_crystal_F_000 885
_exptl_crystal_recrystallization_method 'Re-crystallisation from solvent: acetonitrile'
_exptl_crystal_size_max 0.30
_exptl_crystal_size_mid 0.23
_exptl_crystal_size_min 0.17
_refine_diff_density_max 2.821
_refine_diff_density_min -0.957
_refine_diff_density_rms 0.186
_refine_ls_abs_structure_details
;
 Refined as an inversion twin.
;
_refine_ls_abs_structure_Flack 0.216(16)
_refine_ls_extinction_method none
_refine_ls_goodness_of_fit_ref 1.007
_refine_ls_hydrogen_treatment mixed
_refine_ls_matrix_type full
_refine_ls_number_parameters 780
_refine_ls_number_reflns 18719
_refine_ls_number_restraints 66
_refine_ls_restrained_S_all 1.011
_refine_ls_R_factor_all 0.2045
_refine_ls_R_factor_gt 0.1123
_refine_ls_shift/su_max 0.000
_refine_ls_shift/su_mean 0.000
_refine_ls_structure_factor_coef Fsqd
_refine_ls_weighting_details 'w=1/[\s^2^(Fo^2^)+(0.1736P)^2^] where P=(Fo^2^+2Fc^2^)/3'
_refine_ls_weighting_scheme calc
_refine_ls_wR_factor_gt 0.2516
_refine_ls_wR_factor_ref 0.3364
_reflns_Friedel_coverage 1.000
_reflns_Friedel_fraction_full 0.997
_reflns_Friedel_fraction_max 0.997
_reflns_number_gt 9530
_reflns_number_total 18719
_reflns_threshold_expression 'I > 2\s(I)'
_cod_data_source_file d1dt03176g2.cif
_cod_data_source_block 3
_cod_database_code 7709098
_shelx_shelxl_version_number 2014/7
_shelx_space_group_comment
;
The symmetry employed for this shelxl refinement is uniquely defined
by the following loop, which should always be used as a source of
symmetry information in preference to the above space-group names.
They are only intended as comments.
;

loop_
_space_group_symop_operation_xyz
'x, y, z'

loop_
_atom_site_label
_atom_site_type_symbol
_atom_site_fract_x
_atom_site_fract_y
_atom_site_fract_z
_atom_site_U_iso_or_equiv
_atom_site_adp_type
_atom_site_occupancy
_atom_site_site_symmetry_order
_atom_site_calc_flag
_atom_site_refinement_flags_posn
_atom_site_refinement_flags_adp
_atom_site_refinement_flags_occupancy
_atom_site_disorder_assembly
_atom_site_disorder_group
C1 C 0.251(3) 1.369(2) 0.466(2) 0.083(9) Uani 1 1 d . . . . .
H1A H 0.2752 1.3498 0.4097 0.124 Uiso 1 1 calc R U . . .
H1B H 0.1670 1.3788 0.4814 0.124 Uiso 1 1 calc R U . . .
H1C H 0.2903 1.4362 0.4571 0.124 Uiso 1 1 calc R U . . .
C2 C 0.242(5) 1.309(4) 0.625(3) 0.063(11) Uani 0.5 1 d . . P . .
H2A H 0.3121 1.3331 0.6350 0.076 Uiso 0.5 1 calc R U P . .
H2B H 0.1919 1.3724 0.6153 0.076 Uiso 0.5 1 calc R U P . .
C3 C 0.185(5) 1.232(4) 0.706(3) 0.063(11) Uani 0.5 1 d . U P . .
H3A H 0.1128 1.2637 0.7330 0.076 Uiso 0.5 1 calc R U P . .
H3B H 0.2333 1.2179 0.7486 0.076 Uiso 0.5 1 calc R U P . .
C4 C 0.402(3) 1.253(2) 0.513(3) 0.096(12) Uani 1 1 d . . . . .
H4A H 0.4262 1.2661 0.4463 0.116 Uiso 1 1 calc R U . . .
H4B H 0.4492 1.3026 0.5252 0.116 Uiso 1 1 calc R U . . .
C5 C 0.430(3) 1.142(3) 0.558(3) 0.107(14) Uani 1 1 d . . . . .
H5A H 0.5004 1.1228 0.5171 0.129 Uiso 1 1 calc R U . . .
H5B H 0.4483 1.1396 0.6143 0.129 Uiso 1 1 calc R U . . .
C6 C 0.730(2) 0.666(3) 0.718(2) 0.081(9) Uani 1 1 d . . . . .
H6A H 0.7542 0.6750 0.6529 0.121 Uiso 1 1 calc R U . . .
H6B H 0.7973 0.6786 0.7370 0.121 Uiso 1 1 calc R U . . .
H6C H 0.6988 0.5924 0.7529 0.121 Uiso 1 1 calc R U . . .
C7A C 0.678(5) 0.839(4) 0.645(3) 0.054(9) Uiso 0.5 1 d D . P A 1
H7A1 H 0.7358 0.8853 0.6497 0.065 Uiso 0.5 1 calc R U P A 1
H7A2 H 0.7167 0.8062 0.5976 0.065 Uiso 0.5 1 calc R U P A 1
C8A C 0.592(3) 0.907(5) 0.614(4) 0.058(10) Uiso 0.5 1 d D . P A 1
H8A1 H 0.5972 0.9765 0.6258 0.069 Uiso 0.5 1 calc R U P A 1
H8A2 H 0.6111 0.9240 0.5471 0.069 Uiso 0.5 1 calc R U P A 1
C9A C 0.618(4) 0.772(4) 0.823(3) 0.051(9) Uiso 0.5 1 d D . P A 1
H9A1 H 0.6533 0.7141 0.8642 0.061 Uiso 0.5 1 calc R U P A 1
H9A2 H 0.6609 0.8407 0.8089 0.061 Uiso 0.5 1 calc R U P A 1
C10A C 0.503(4) 0.782(5) 0.871(4) 0.066(11) Uiso 0.5 1 d D . P A 1
H10A H 0.4901 0.8603 0.8626 0.079 Uiso 0.5 1 calc R U P A 1
H10B H 0.4948 0.7450 0.9367 0.079 Uiso 0.5 1 calc R U P A 1
C7B C 0.671(4) 0.865(3) 0.676(3) 0.054(9) Uiso 0.5 1 d D . P A 2
H7B1 H 0.6991 0.9025 0.7107 0.065 Uiso 0.5 1 calc R U P A 2
H7B2 H 0.7354 0.8649 0.6221 0.065 Uiso 0.5 1 calc R U P A 2
C8B C 0.576(4) 0.925(4) 0.645(4) 0.058(10) Uiso 0.5 1 d D . P A 2
H8B1 H 0.5498 0.9762 0.6800 0.069 Uiso 0.5 1 calc R U P A 2
H8B2 H 0.6074 0.9692 0.5803 0.069 Uiso 0.5 1 calc R U P A 2
C9B C 0.616(4) 0.721(4) 0.836(2) 0.051(9) Uiso 0.5 1 d D . P A 2
H9B1 H 0.6438 0.6472 0.8601 0.061 Uiso 0.5 1 calc R U P A 2
H9B2 H 0.6641 0.7716 0.8465 0.061 Uiso 0.5 1 calc R U P A 2
C10B C 0.504(4) 0.724(5) 0.891(4) 0.066(11) Uiso 0.5 1 d D . P A 2
H10C H 0.5013 0.7824 0.9183 0.079 Uiso 0.5 1 calc R U P A 2
H10D H 0.4867 0.6542 0.9423 0.079 Uiso 0.5 1 calc R U P A 2
C11 C 0.016(3) 0.919(3) 1.177(2) 0.099(12) Uani 1 1 d . . . . .
H11A H 0.0172 0.8438 1.2158 0.148 Uiso 1 1 calc R U . . .
H11B H 0.0386 0.9681 1.2045 0.148 Uiso 1 1 calc R U . . .
H11C H -0.0617 0.9358 1.1701 0.148 Uiso 1 1 calc R U . . .
C12A C 0.199(5) 0.860(5) 1.116(5) 0.079(13) Uiso 0.5 1 d D . P B 1
H12A H 0.2459 0.8991 1.1375 0.095 Uiso 0.5 1 calc R U P B 1
H12B H 0.1651 0.7933 1.1660 0.095 Uiso 0.5 1 calc R U P B 1
C13A C 0.275(5) 0.830(5) 1.034(4) 0.065(11) Uiso 0.5 1 d D . P B 1
H13A H 0.3343 0.8882 0.9982 0.078 Uiso 0.5 1 calc R U P B 1
H13B H 0.3149 0.7624 1.0570 0.078 Uiso 0.5 1 calc R U P B 1
C14A C 0.141(6) 1.053(3) 1.024(4) 0.069(11) Uiso 0.5 1 d D . P B 1
H14A H 0.0898 1.1041 1.0502 0.083 Uiso 0.5 1 calc R U P B 1
H14B H 0.2201 1.0657 1.0258 0.083 Uiso 0.5 1 calc R U P B 1
C15A C 0.140(5) 1.077(4) 0.928(4) 0.061(10) Uiso 0.5 1 d D . P B 1
H15A H 0.1004 1.1462 0.9101 0.073 Uiso 0.5 1 calc R U P B 1
H15B H 0.2212 1.0888 0.8899 0.073 Uiso 0.5 1 calc R U P B 1
C12B C 0.227(4) 0.901(6) 1.088(5) 0.079(13) Uiso 0.5 1 d D . P B 2
H12C H 0.2686 0.9604 1.0936 0.095 Uiso 0.5 1 calc R U P B 2
H12D H 0.2263 0.8347 1.1403 0.095 Uiso 0.5 1 calc R U P B 2
C13B C 0.286(5) 0.880(5) 0.995(4) 0.065(11) Uiso 0.5 1 d D . P B 2
H13C H 0.3020 0.9501 0.9449 0.078 Uiso 0.5 1 calc R U P B 2
H13D H 0.3599 0.8440 0.9976 0.078 Uiso 0.5 1 calc R U P B 2
C14B C 0.080(6) 1.057(3) 1.039(4) 0.069(11) Uiso 0.5 1 d D . P B 2
H14C H 0.0068 1.0776 1.0753 0.083 Uiso 0.5 1 calc R U P B 2
H14D H 0.1434 1.1010 1.0392 0.083 Uiso 0.5 1 calc R U P B 2
C15B C 0.075(6) 1.078(4) 0.950(4) 0.061(10) Uiso 0.5 1 d D . P B 2
H15C H -0.0006 1.1104 0.9476 0.073 Uiso 0.5 1 calc R U P B 2
H15D H 0.1343 1.1362 0.9116 0.073 Uiso 0.5 1 calc R U P B 2
C16 C -0.062(2) 1.1721(19) 0.6286(17) 0.048(6) Uani 1 1 d . . . . .
C17 C -0.165(2) 1.243(2) 0.6123(19) 0.060(7) Uani 1 1 d D . . . .
C18A C -0.165(6) 1.341(4) 0.653(4) 0.070(12) Uiso 0.5 1 d D . P C 1
H18A H -0.1749 1.3114 0.7187 0.105 Uiso 0.5 1 calc R U P C 1
H18B H -0.0923 1.3830 0.6230 0.105 Uiso 0.5 1 calc R U P C 1
H18C H -0.2293 1.3890 0.6414 0.105 Uiso 0.5 1 calc R U P C 1
C19A C -0.281(4) 1.184(5) 0.668(4) 0.076(12) Uiso 0.5 1 d D . P C 1
H19A H -0.2780 1.1458 0.7311 0.114 Uiso 0.5 1 calc R U P C 1
H19B H -0.3424 1.2363 0.6686 0.114 Uiso 0.5 1 calc R U P C 1
H19C H -0.2957 1.1309 0.6411 0.114 Uiso 0.5 1 calc R U P C 1
C20A C -0.150(8) 1.305(7) 0.517(4) 0.107(19) Uiso 0.5 1 d D . P C 1
H20A H -0.2181 1.3492 0.5102 0.161 Uiso 0.5 1 calc R U P C 1
H20B H -0.0814 1.3532 0.4938 0.161 Uiso 0.5 1 calc R U P C 1
H20C H -0.1409 1.2554 0.4812 0.161 Uiso 0.5 1 calc R U P C 1
C18B C -0.206(6) 1.299(5) 0.692(4) 0.070(12) Uiso 0.5 1 d D . P C 2
H18D H -0.2278 1.2417 0.7516 0.105 Uiso 0.5 1 calc R U P C 2
H18E H -0.1421 1.3434 0.6896 0.105 Uiso 0.5 1 calc R U P C 2
H18F H -0.2719 1.3442 0.6832 0.105 Uiso 0.5 1 calc R U P C 2
C19B C -0.270(5) 1.175(5) 0.625(5) 0.076(12) Uiso 0.5 1 d D . P C 2
H19D H -0.2723 1.1057 0.6740 0.114 Uiso 0.5 1 calc R U P C 2
H19E H -0.3407 1.2143 0.6421 0.114 Uiso 0.5 1 calc R U P C 2
H19F H -0.2659 1.1612 0.5684 0.114 Uiso 0.5 1 calc R U P C 2
C20B C -0.143(8) 1.351(5) 0.544(5) 0.107(19) Uiso 0.5 1 d D . P C 2
H20D H -0.0723 1.3830 0.5442 0.161 Uiso 0.5 1 calc R U P C 2
H20E H -0.1332 1.3439 0.4832 0.161 Uiso 0.5 1 calc R U P C 2
H20F H -0.2080 1.3969 0.5569 0.161 Uiso 0.5 1 calc R U P C 2
C21 C 0.275(2) 1.063(2) 0.4087(17) 0.057(6) Uani 1 1 d . . . . .
C22 C 0.307(3) 1.095(2) 0.3037(16) 0.065(7) Uani 1 1 d D . . . .
C23A C 0.420(5) 1.170(6) 0.258(5) 0.096(16) Uiso 0.5 1 d D . P D 1
H23A H 0.4093 1.2336 0.2783 0.145 Uiso 0.5 1 calc R U P D 1
H23B H 0.4855 1.1291 0.2752 0.145 Uiso 0.5 1 calc R U P D 1
H23C H 0.4353 1.1934 0.1913 0.145 Uiso 0.5 1 calc R U P D 1
C24A C 0.205(5) 1.159(6) 0.274(5) 0.088(15) Uiso 0.5 1 d D . P D 1
H24A H 0.1893 1.2205 0.2981 0.133 Uiso 0.5 1 calc R U P D 1
H24B H 0.2238 1.1871 0.2073 0.133 Uiso 0.5 1 calc R U P D 1
H24C H 0.1358 1.1115 0.2981 0.133 Uiso 0.5 1 calc R U P D 1
C25A C 0.334(6) 0.998(4) 0.267(4) 0.074(12) Uiso 0.5 1 d D . P D 1
H25A H 0.3531 1.0252 0.2003 0.111 Uiso 0.5 1 calc R U P D 1
H25B H 0.3987 0.9590 0.2863 0.111 Uiso 0.5 1 calc R U P D 1
H25C H 0.2655 0.9495 0.2912 0.111 Uiso 0.5 1 calc R U P D 1
C23B C 0.368(7) 1.212(5) 0.262(5) 0.096(16) Uiso 0.5 1 d D . P D 2
H23D H 0.3174 1.2625 0.2884 0.145 Uiso 0.5 1 calc R U P D 2
H23E H 0.4414 1.2088 0.2769 0.145 Uiso 0.5 1 calc R U P D 2
H23F H 0.3813 1.2379 0.1959 0.145 Uiso 0.5 1 calc R U P D 2
C24B C 0.196(5) 1.115(6) 0.271(5) 0.088(15) Uiso 0.5 1 d D . P D 2
H24D H 0.1448 1.1619 0.3001 0.133 Uiso 0.5 1 calc R U P D 2
H24E H 0.2164 1.1492 0.2043 0.133 Uiso 0.5 1 calc R U P D 2
H24F H 0.1553 1.0449 0.2869 0.133 Uiso 0.5 1 calc R U P D 2
C25B C 0.390(5) 1.022(5) 0.260(4) 0.074(12) Uiso 0.5 1 d D . P D 2
H25D H 0.4036 1.0501 0.1939 0.111 Uiso 0.5 1 calc R U P D 2
H25E H 0.4629 1.0199 0.2755 0.111 Uiso 0.5 1 calc R U P D 2
H25F H 0.3556 0.9482 0.2835 0.111 Uiso 0.5 1 calc R U P D 2
C26 C 0.515(2) 0.7118(19) 0.5359(19) 0.060(7) Uani 1 1 d . . . . .
C27 C 0.584(3) 0.673(3) 0.458(2) 0.079(7) Uani 1 1 d . U . . .
C28 C 0.713(3) 0.671(4) 0.448(3) 0.123(11) Uani 1 1 d . U . . .
H28A H 0.7522 0.6454 0.3969 0.184 Uiso 1 1 calc R U . . .
H28B H 0.7411 0.7449 0.4359 0.184 Uiso 1 1 calc R U . . .
H28C H 0.7276 0.6227 0.5042 0.184 Uiso 1 1 calc R U . . .
C29 C 0.559(4) 0.728(3) 0.366(2) 0.104(10) Uani 1 1 d . U . . .
H29A H 0.6072 0.6972 0.3205 0.156 Uiso 1 1 calc R U . . .
H29B H 0.4773 0.7158 0.3719 0.156 Uiso 1 1 calc R U . . .
H29C H 0.5758 0.8062 0.3461 0.156 Uiso 1 1 calc R U . . .
C30 C 0.546(4) 0.551(4) 0.479(3) 0.119(11) Uani 1 1 d . U . . .
H30A H 0.5900 0.5248 0.4292 0.179 Uiso 1 1 calc R U . . .
H30B H 0.5611 0.5052 0.5364 0.179 Uiso 1 1 calc R U . . .
H30C H 0.4634 0.5467 0.4847 0.179 Uiso 1 1 calc R U . . .
C31 C 0.400(2) 0.496(2) 0.8651(16) 0.047(5) Uani 1 1 d . . . . .
C32 C 0.424(2) 0.3696(19) 0.9056(18) 0.058(7) Uani 1 1 d D . . . .
C33A C 0.554(4) 0.355(5) 0.873(5) 0.076(12) Uiso 0.5 1 d D . P E 1
H33A H 0.5876 0.4176 0.8192 0.114 Uiso 0.5 1 calc R U P E 1
H33B H 0.5887 0.3509 0.9216 0.114 Uiso 0.5 1 calc R U P E 1
H33C H 0.5676 0.2885 0.8568 0.114 Uiso 0.5 1 calc R U P E 1
C34A C 0.388(7) 0.315(6) 0.840(5) 0.088(15) Uiso 0.5 1 d D . P E 1
H34A H 0.4376 0.3450 0.7776 0.133 Uiso 0.5 1 calc R U P E 1
H34B H 0.3967 0.2361 0.8621 0.133 Uiso 0.5 1 calc R U P E 1
H34C H 0.3072 0.3304 0.8404 0.133 Uiso 0.5 1 calc R U P E 1
C35A C 0.328(5) 0.300(5) 0.985(3) 0.073(12) Uiso 0.5 1 d D . P E 1
H35A H 0.2543 0.3355 0.9844 0.109 Uiso 0.5 1 calc R U P E 1
H35B H 0.3240 0.2285 0.9775 0.109 Uiso 0.5 1 calc R U P E 1
H35C H 0.3451 0.2909 1.0423 0.109 Uiso 0.5 1 calc R U P E 1
C33B C 0.539(4) 0.357(5) 0.928(5) 0.076(12) Uiso 0.5 1 d D . P E 2
H33D H 0.6012 0.3881 0.8717 0.114 Uiso 0.5 1 calc R U P E 2
H33E H 0.5386 0.3957 0.9710 0.114 Uiso 0.5 1 calc R U P E 2
H33F H 0.5526 0.2801 0.9552 0.114 Uiso 0.5 1 calc R U P E 2
C34B C 0.442(7) 0.314(7) 0.828(5) 0.088(15) Uiso 0.5 1 d D . P E 2
H34D H 0.4900 0.3623 0.7699 0.133 Uiso 0.5 1 calc R U P E 2
H34E H 0.4793 0.2447 0.8452 0.133 Uiso 0.5 1 calc R U P E 2
H34F H 0.3665 0.3018 0.8201 0.133 Uiso 0.5 1 calc R U P E 2
C35B C 0.352(5) 0.316(5) 1.004(3) 0.073(12) Uiso 0.5 1 d D . P E 2
H35D H 0.2706 0.3147 1.0058 0.109 Uiso 0.5 1 calc R U P E 2
H35E H 0.3774 0.2412 1.0261 0.109 Uiso 0.5 1 calc R U P E 2
H35F H 0.3633 0.3568 1.0420 0.109 Uiso 0.5 1 calc R U P E 2
C36 C 0.052(3) 0.618(2) 1.109(2) 0.064(7) Uani 1 1 d . . . . .
C37 C 0.027(3) 0.528(2) 1.2011(19) 0.071(9) Uani 1 1 d D . . . .
C38A C 0.087(8) 0.567(7) 1.257(5) 0.107(18) Uiso 0.5 1 d D . P F 1
H38A H 0.0659 0.6414 1.2540 0.161 Uiso 0.5 1 calc R U P F 1
H38B H 0.0637 0.5194 1.3209 0.161 Uiso 0.5 1 calc R U P F 1
H38C H 0.1710 0.5641 1.2327 0.161 Uiso 0.5 1 calc R U P F 1
C39A C 0.039(6) 0.417(4) 1.190(5) 0.079(13) Uiso 0.5 1 d D . P F 1
H39A H -0.0085 0.4118 1.1508 0.119 Uiso 0.5 1 calc R U P F 1
H39B H 0.1195 0.4060 1.1615 0.119 Uiso 0.5 1 calc R U P F 1
H39C H 0.0122 0.3613 1.2496 0.119 Uiso 0.5 1 calc R U P F 1
C40A C -0.095(5) 0.531(7) 1.270(5) 0.100(16) Uiso 0.5 1 d D . P F 1
H40A H -0.1045 0.6020 1.2787 0.150 Uiso 0.5 1 calc R U P F 1
H40B H -0.1557 0.5170 1.2457 0.150 Uiso 0.5 1 calc R U P F 1
H40C H -0.0991 0.4744 1.3289 0.150 Uiso 0.5 1 calc R U P F 1
C38B C 0.018(8) 0.564(7) 1.282(5) 0.107(18) Uiso 0.5 1 d D . P F 2
H38D H -0.0275 0.6297 1.2779 0.161 Uiso 0.5 1 calc R U P F 2
H38E H -0.0192 0.5062 1.3385 0.161 Uiso 0.5 1 calc R U P F 2
H38F H 0.0957 0.5799 1.2837 0.161 Uiso 0.5 1 calc R U P F 2
C39B C 0.095(6) 0.428(4) 1.200(5) 0.079(13) Uiso 0.5 1 d D . P F 2
H39D H 0.0967 0.4096 1.1458 0.119 Uiso 0.5 1 calc R U P F 2
H39E H 0.1742 0.4407 1.2001 0.119 Uiso 0.5 1 calc R U P F 2
H39F H 0.0593 0.3671 1.2549 0.119 Uiso 0.5 1 calc R U P F 2
C40B C -0.106(5) 0.499(6) 1.222(6) 0.100(16) Uiso 0.5 1 d D . P F 2
H40D H -0.1513 0.5641 1.2230 0.150 Uiso 0.5 1 calc R U P F 2
H40E H -0.1175 0.4721 1.1754 0.150 Uiso 0.5 1 calc R U P F 2
H40F H -0.1316 0.4427 1.2822 0.150 Uiso 0.5 1 calc R U P F 2
C41 C -0.174(2) 0.9415(19) 0.985(2) 0.056(7) Uani 1 1 d . . . . .
C42 C -0.302(3) 0.970(2) 1.0288(19) 0.075(9) Uani 1 1 d D . . . .
C43A C -0.273(8) 1.097(5) 1.016(6) 0.11(2) Uiso 0.5 1 d D . P G 1
H43A H -0.2452 1.1382 0.9510 0.169 Uiso 0.5 1 calc R U P G 1
H43B H -0.3426 1.1297 1.0439 0.169 Uiso 0.5 1 calc R U P G 1
H43C H -0.2129 1.0985 1.0459 0.169 Uiso 0.5 1 calc R U P G 1
C44A C -0.340(7) 0.928(6) 1.128(3) 0.099(17) Uiso 0.5 1 d D . P G 1
H44A H -0.2785 0.9398 1.1530 0.149 Uiso 0.5 1 calc R U P G 1
H44B H -0.4091 0.9657 1.1508 0.149 Uiso 0.5 1 calc R U P G 1
H44C H -0.3583 0.8501 1.1480 0.149 Uiso 0.5 1 calc R U P G 1
C45A C -0.387(5) 0.961(6) 0.971(4) 0.080(13) Uiso 0.5 1 d D . P G 1
H45A H -0.3487 0.9933 0.9062 0.120 Uiso 0.5 1 calc R U P G 1
H45B H -0.4066 0.8848 0.9851 0.120 Uiso 0.5 1 calc R U P G 1
H45C H -0.4574 1.0005 0.9879 0.120 Uiso 0.5 1 calc R U P G 1
C43B C -0.310(8) 1.066(6) 1.075(6) 0.11(2) Uiso 0.5 1 d D . P G 2
H43D H -0.2646 1.1297 1.0299 0.169 Uiso 0.5 1 calc R U P G 2
H43E H -0.3906 1.0851 1.0941 0.169 Uiso 0.5 1 calc R U P G 2
H43F H -0.2791 1.0396 1.1278 0.169 Uiso 0.5 1 calc R U P G 2
C44B C -0.372(6) 0.882(5) 1.102(5) 0.099(17) Uiso 0.5 1 d D . P G 2
H44D H -0.4494 0.9072 1.1241 0.149 Uiso 0.5 1 calc R U P G 2
H44E H -0.3785 0.8222 1.0785 0.149 Uiso 0.5 1 calc R U P G 2
H44F H -0.3360 0.8553 1.1518 0.149 Uiso 0.5 1 calc R U P G 2
C45B C -0.365(6) 1.013(6) 0.949(4) 0.080(13) Uiso 0.5 1 d D . P G 2
H45D H -0.3194 1.0733 0.8990 0.120 Uiso 0.5 1 calc R U P G 2
H45E H -0.3731 0.9540 0.9259 0.120 Uiso 0.5 1 calc R U P G 2
H45F H -0.4420 1.0387 0.9729 0.120 Uiso 0.5 1 calc R U P G 2
C46 C 0.0861(19) 0.7807(18) 0.5600(15) 0.044(5) Uani 1 1 d . . . . .
C47 C 0.084(2) 0.714(2) 0.4946(17) 0.052(6) Uani 1 1 d D . . . .
C48A C 0.209(3) 0.674(5) 0.458(4) 0.060(10) Uiso 0.5 1 d D . P H 1
H48A H 0.2616 0.7377 0.4240 0.090 Uiso 0.5 1 calc R U P H 1
H48B H 0.2359 0.6278 0.5090 0.090 Uiso 0.5 1 calc R U P H 1
H48C H 0.2070 0.6335 0.4169 0.090 Uiso 0.5 1 calc R U P H 1
C49A C 0.046(6) 0.804(5) 0.409(4) 0.074(12) Uiso 0.5 1 d D . P H 1
H49A H 0.1035 0.8642 0.3804 0.111 Uiso 0.5 1 calc R U P H 1
H49B H 0.0426 0.7699 0.3643 0.111 Uiso 0.5 1 calc R U P H 1
H49C H -0.0294 0.8317 0.4323 0.111 Uiso 0.5 1 calc R U P H 1
C50A C 0.004(9) 0.615(6) 0.546(8) 0.093(15) Uiso 0.5 1 d D . P H 1
H50A H -0.0743 0.6385 0.5697 0.139 Uiso 0.5 1 calc R U P H 1
H50B H 0.0021 0.5741 0.5055 0.139 Uiso 0.5 1 calc R U P H 1
H50C H 0.0310 0.5684 0.5976 0.139 Uiso 0.5 1 calc R U P H 1
C48B C 0.210(3) 0.720(5) 0.430(4) 0.060(10) Uiso 0.5 1 d D . P H 2
H48D H 0.2346 0.7964 0.3978 0.090 Uiso 0.5 1 calc R U P H 2
H48E H 0.2626 0.6837 0.4656 0.090 Uiso 0.5 1 calc R U P H 2
H48F H 0.2104 0.6843 0.3847 0.090 Uiso 0.5 1 calc R U P H 2
C49B C -0.003(5) 0.772(5) 0.433(4) 0.074(12) Uiso 0.5 1 d D . P H 2
H49D H 0.0273 0.8451 0.3938 0.111 Uiso 0.5 1 calc R U P H 2
H49E H -0.0091 0.7289 0.3946 0.111 Uiso 0.5 1 calc R U P H 2
H49F H -0.0795 0.7771 0.4729 0.111 Uiso 0.5 1 calc R U P H 2
C50B C 0.028(9) 0.602(6) 0.551(8) 0.093(15) Uiso 0.5 1 d D . P H 2
H50D H -0.0498 0.6113 0.5880 0.139 Uiso 0.5 1 calc R U P H 2
H50E H 0.0221 0.5626 0.5104 0.139 Uiso 0.5 1 calc R U P H 2
H50F H 0.0742 0.5620 0.5913 0.139 Uiso 0.5 1 calc R U P H 2
C51 C -0.023(2) 0.5743(18) 0.8856(18) 0.053(6) Uani 1 1 d . . . . .
C52 C -0.060(2) 0.450(2) 0.917(2) 0.068(7) Uani 1 1 d D . . . .
C53A C 0.017(7) 0.376(7) 0.976(6) 0.113(19) Uiso 0.5 1 d D . P I 1
H53A H 0.0062 0.3956 1.0318 0.170 Uiso 0.5 1 calc R U P I 1
H53B H -0.0059 0.2998 0.9931 0.170 Uiso 0.5 1 calc R U P I 1
H53C H 0.0983 0.3874 0.9411 0.170 Uiso 0.5 1 calc R U P I 1
C54A C -0.049(7) 0.426(7) 0.829(4) 0.093(15) Uiso 0.5 1 d D . P I 1
H54A H -0.0981 0.4743 0.7952 0.139 Uiso 0.5 1 calc R U P I 1
H54B H 0.0317 0.4378 0.7915 0.139 Uiso 0.5 1 calc R U P I 1
H54C H -0.0726 0.3503 0.8435 0.139 Uiso 0.5 1 calc R U P I 1
C55A C -0.203(4) 0.423(6) 0.964(5) 0.095(15) Uiso 0.5 1 d D . P I 1
H55A H -0.2273 0.4344 1.0231 0.142 Uiso 0.5 1 calc R U P I 1
H55B H -0.2456 0.4713 0.9232 0.142 Uiso 0.5 1 calc R U P I 1
H55C H -0.2203 0.3472 0.9715 0.142 Uiso 0.5 1 calc R U P I 1
C53B C 0.045(7) 0.379(7) 0.940(6) 0.113(19) Uiso 0.5 1 d D . P I 2
H53D H 0.0671 0.3964 0.9883 0.170 Uiso 0.5 1 calc R U P I 2
H53E H 0.0231 0.3018 0.9616 0.170 Uiso 0.5 1 calc R U P I 2
H53F H 0.1112 0.3946 0.8856 0.170 Uiso 0.5 1 calc R U P I 2
C54B C -0.103(7) 0.432(7) 0.843(4) 0.093(15) Uiso 0.5 1 d D . P I 2
H54D H -0.1259 0.3550 0.8614 0.139 Uiso 0.5 1 calc R U P I 2
H54E H -0.1692 0.4771 0.8350 0.139 Uiso 0.5 1 calc R U P I 2
H54F H -0.0411 0.4508 0.7859 0.139 Uiso 0.5 1 calc R U P I 2
C55B C -0.178(5) 0.429(6) 1.007(4) 0.095(15) Uiso 0.5 1 d D . P I 2
H55D H -0.1573 0.4397 1.0586 0.142 Uiso 0.5 1 calc R U P I 2
H55E H -0.2371 0.4808 0.9908 0.142 Uiso 0.5 1 calc R U P I 2
H55F H -0.2085 0.3548 1.0254 0.142 Uiso 0.5 1 calc R U P I 2
N1 N 0.279(2) 1.2820(17) 0.5398(15) 0.061(5) Uani 1 1 d . . . . .
N2 N 0.6393(16) 0.7473(17) 0.7362(15) 0.055(5) Uani 1 1 d D . . . .
N3 N 0.100(2) 0.934(2) 1.0837(15) 0.073(7) Uani 1 1 d D . . . .
O1 O 0.2282(11) 0.8862(11) 0.7672(9) 0.029(3) Uani 1 1 d D . . . .
H1 H 0.2824 0.9323 0.7776 0.043 Uiso 1 1 d DR U . . .
O2 O 0.1277(10) 0.9779(10) 0.6295(8) 0.026(3) Uani 1 1 d D . . . .
H2 H 0.0725 0.9606 0.5997 0.038 Uiso 1 1 d DR U . . .
O3 O 0.3071(11) 0.7055(10) 0.7274(9) 0.031(3) Uani 1 1 d D . . . .
H3 H 0.2843 0.6422 0.7132 0.046 Uiso 1 1 d DR U . . .
O4 O 0.0379(12) 0.8001(10) 0.9060(9) 0.033(3) Uani 1 1 d D . . . .
H4 H -0.0328 0.7539 0.9223 0.050 Uiso 1 1 d DR U . . .
O5 O 0.1562(14) 1.1320(12) 0.7024(12) 0.051(4) Uani 1 1 d . U . . .
O6 O 0.3443(14) 1.0662(12) 0.5791(11) 0.048(4) Uani 1 1 d . . . . .
O7 O 0.4801(12) 0.8680(12) 0.6517(11) 0.044(3) Uani 1 1 d D . . . .
O8 O 0.4145(13) 0.7408(12) 0.8466(11) 0.046(4) Uani 1 1 d D . . . .
O9 O 0.2155(14) 0.8146(12) 0.9763(10) 0.045(4) Uani 1 1 d D . . . .
O10 O 0.0894(14) 1.0000(12) 0.9088(11) 0.050(4) Uani 1 1 d D . . . .
O11 O -0.0754(14) 1.0970(14) 0.7029(11) 0.055(4) Uani 1 1 d . . . . .
O12 O 0.0377(13) 1.1984(12) 0.5641(11) 0.051(4) Uani 1 1 d . . . . .
O13 O 0.2243(14) 1.1371(13) 0.4416(9) 0.047(4) Uani 1 1 d . . . . .
O14 O 0.2992(16) 0.9677(13) 0.4546(11) 0.058(4) Uani 1 1 d . . . . .
O15 O 0.4367(14) 0.7837(14) 0.5216(11) 0.057(4) Uani 1 1 d . . . . .
O16 O 0.5417(14) 0.6710(13) 0.6111(11) 0.047(4) Uani 1 1 d . . . . .
O17 O 0.4743(13) 0.5478(12) 0.7959(10) 0.044(4) Uani 1 1 d . . . . .
O18 O 0.3045(13) 0.5307(12) 0.9065(11) 0.052(4) Uani 1 1 d . . . . .
O19 O 0.1173(17) 0.6026(13) 1.0377(11) 0.061(5) Uani 1 1 d . . . . .
O20 O 0.0096(15) 0.7129(13) 1.1069(11) 0.054(4) Uani 1 1 d . . . . .
O21 O -0.1152(15) 0.8942(13) 1.0400(12) 0.055(4) Uani 1 1 d . . . . .
O22 O -0.1395(15) 0.9680(13) 0.8971(10) 0.057(4) Uani 1 1 d . . . . .
O24 O 0.1708(13) 0.7663(13) 0.5950(12) 0.052(4) Uani 1 1 d . . . . .
O25 O 0.0033(16) 0.8419(16) 0.5786(12) 0.071(5) Uani 1 1 d D . . . .
O26 O 0.0841(13) 0.6023(13) 0.8526(11) 0.049(4) Uani 1 1 d . . . . .
O27 O -0.1053(16) 0.6416(13) 0.8960(15) 0.076(6) Uani 1 1 d D . . . .
Cr1 Cr 0.1907(3) 1.1302(3) 0.5748(2) 0.0434(8) Uani 1 1 d . . . . .
Cr2 Cr 0.4745(3) 0.7093(3) 0.7275(2) 0.0385(8) Uani 1 1 d . . . . .
Cr3 Cr 0.0518(3) 0.8557(3) 1.0044(2) 0.0440(9) Uani 1 1 d . . . . .
Y1 Y 0.04230(15) 0.97098(14) 0.78590(12) 0.0357(5) Uani 1 1 d . . . . .
Y2 Y 0.30644(15) 0.87975(14) 0.61125(13) 0.0361(5) Uani 1 1 d . . . . .
Y3 Y 0.21663(15) 0.70512(14) 0.88191(13) 0.0357(5) Uani 1 1 d . . . . .
O23 O -0.0667(13) 0.8421(12) 0.7581(9) 0.047(4) Uani 1 1 d D . . . .
H123 H -0.0361 0.8503 0.6951 0.070 Uiso 1 1 d DR U . . .
H223 H -0.0730 0.7801 0.8089 0.070 Uiso 1 1 d DR U . . .
O28 O 0.195(3) 0.527(3) 0.701(2) 0.20(2) Uani 1 1 d D . . . .
H128 H 0.1878 0.5875 0.6599 0.304 Uiso 1 1 d DR U . . .
H228 H 0.1625 0.5346 0.7542 0.304 Uiso 1 1 d DR U . . .
O29A O 0.509(10) 0.519(10) 1.146(8) 0.24(3) Uiso 0.5 1 d . . P J 1
O29B O 0.425(10) 0.609(9) 1.218(8) 0.24(3) Uiso 0.5 1 d . . P K 2
O30A O -0.160(6) 0.178(6) 1.220(5) 0.154(17) Uiso 0.5 1 d . . P L 1
O30B O 0.696(7) 1.013(6) 0.357(5) 0.154(17) Uiso 0.5 1 d . . P M 2

loop_
_atom_site_aniso_label
_atom_site_aniso_U_11
_atom_site_aniso_U_22
_atom_site_aniso_U_33
_atom_site_aniso_U_23
_atom_site_aniso_U_13
_atom_site_aniso_U_12
C1 0.11(3) 0.050(16) 0.09(2) -0.005(15) -0.04(2) -0.004(16)
C2 0.10(3) 0.041(12) 0.05(2) -0.028(13) 0.001(19) -0.026(15)
C3 0.10(3) 0.041(12) 0.05(2) -0.028(13) 0.001(19) -0.026(15)
C4 0.08(2) 0.051(17) 0.16(4) -0.03(2) -0.04(2) -0.004(16)
C5 0.07(2) 0.057(19) 0.19(4) -0.03(2) -0.05(2) 0.023(17)
C6 0.035(14) 0.10(2) 0.12(3) -0.05(2) -0.030(16) 0.023(14)
C11 0.11(3) 0.14(3) 0.058(18) -0.06(2) -0.024(18) 0.04(2)
C16 0.051(14) 0.051(14) 0.055(15) -0.023(12) -0.031(12) 0.013(11)
C17 0.047(14) 0.047(13) 0.082(18) -0.012(13) -0.029(13) 0.032(11)
C21 0.058(15) 0.057(15) 0.050(14) -0.009(12) -0.018(12) 0.015(13)
C22 0.09(2) 0.067(16) 0.034(13) -0.010(12) -0.016(13) 0.010(15)
C26 0.056(15) 0.042(13) 0.056(16) -0.009(12) 0.014(12) 0.015(12)
C27 0.077(15) 0.105(16) 0.055(12) -0.045(13) -0.001(11) 0.027(14)
C28 0.087(15) 0.17(3) 0.10(2) -0.05(2) -0.006(14) 0.023(16)
C29 0.12(2) 0.13(2) 0.068(13) -0.055(14) -0.014(14) 0.040(18)
C30 0.12(2) 0.124(17) 0.11(2) -0.051(15) -0.023(19) 0.018(16)
C31 0.059(15) 0.049(13) 0.041(13) -0.019(11) -0.020(12) 0.006(12)
C32 0.043(13) 0.043(13) 0.063(16) 0.000(11) -0.002(11) 0.017(11)
C36 0.067(17) 0.048(15) 0.074(19) -0.013(14) -0.028(15) 0.017(13)
C37 0.075(19) 0.065(17) 0.055(16) -0.030(14) 0.027(14) -0.005(15)
C41 0.047(14) 0.031(12) 0.078(19) -0.016(12) 0.001(13) 0.005(11)
C42 0.09(2) 0.070(18) 0.047(15) -0.014(13) -0.001(14) 0.032(16)
C46 0.042(12) 0.053(13) 0.047(13) -0.028(11) -0.018(10) 0.016(11)
C47 0.046(13) 0.060(14) 0.065(15) -0.035(13) -0.024(11) 0.007(11)
C51 0.050(15) 0.037(12) 0.078(17) -0.016(12) -0.036(13) 0.016(11)
C52 0.054(15) 0.058(16) 0.09(2) -0.021(15) -0.027(15) 0.011(13)
N1 0.065(14) 0.049(12) 0.061(14) -0.010(10) -0.016(11) -0.001(10)
N2 0.035(10) 0.061(12) 0.074(14) -0.027(11) -0.020(10) 0.008(9)
N3 0.102(19) 0.081(16) 0.051(13) -0.037(12) -0.030(13) 0.023(14)
O1 0.023(7) 0.031(7) 0.037(8) -0.014(6) -0.014(6) 0.004(6)
O2 0.022(6) 0.031(7) 0.026(7) -0.006(5) -0.015(5) 0.004(5)
O3 0.029(7) 0.027(7) 0.040(8) -0.013(6) -0.012(6) -0.003(6)
O4 0.035(8) 0.026(7) 0.033(7) -0.002(6) -0.007(6) -0.004(6)
O5 0.056(10) 0.040(8) 0.063(10) -0.019(7) -0.026(8) 0.006(7)
O6 0.056(10) 0.038(8) 0.055(10) -0.013(7) -0.027(8) 0.005(8)
O7 0.031(8) 0.040(8) 0.064(10) -0.022(7) -0.013(7) 0.005(6)
O8 0.037(8) 0.045(8) 0.059(10) -0.019(7) -0.016(7) 0.003(7)
O9 0.052(9) 0.050(9) 0.043(8) -0.021(7) -0.019(7) -0.003(7)
O10 0.057(10) 0.045(9) 0.060(10) -0.028(8) -0.022(8) 0.000(7)
O11 0.047(9) 0.062(10) 0.040(9) 0.002(8) -0.011(7) 0.022(8)
O12 0.037(9) 0.041(9) 0.062(10) -0.011(8) -0.004(8) 0.016(7)
O13 0.055(10) 0.054(9) 0.025(7) -0.010(7) -0.006(7) 0.016(8)
O14 0.069(11) 0.053(10) 0.048(9) -0.015(8) -0.018(8) 0.025(9)
O15 0.061(10) 0.068(11) 0.053(9) -0.037(9) -0.024(8) 0.048(9)
O16 0.047(9) 0.046(9) 0.039(9) -0.009(7) -0.005(7) 0.008(7)
O17 0.049(9) 0.038(8) 0.044(9) -0.008(7) -0.021(8) 0.021(7)
O18 0.046(9) 0.040(8) 0.060(10) -0.014(8) -0.005(8) 0.020(7)
O19 0.086(13) 0.051(9) 0.035(9) -0.016(7) -0.004(8) 0.027(9)
O20 0.070(11) 0.050(9) 0.044(9) -0.017(7) -0.023(8) 0.027(8)
O21 0.054(10) 0.050(9) 0.060(10) -0.026(8) -0.010(8) 0.030(8)
O22 0.068(11) 0.054(10) 0.031(8) -0.008(7) 0.001(8) 0.021(8)
O24 0.041(9) 0.057(10) 0.066(11) -0.032(8) -0.016(8) 0.019(7)
O25 0.065(11) 0.095(14) 0.092(14) -0.069(12) -0.047(10) 0.043(10)
O26 0.040(9) 0.055(9) 0.053(9) -0.023(8) -0.012(7) 0.009(7)
O27 0.052(11) 0.052(11) 0.124(17) -0.033(11) -0.021(11) 0.014(9)
Cr1 0.047(2) 0.0378(19) 0.0415(19) -0.0101(15) -0.0123(16) 0.0109(16)
Cr2 0.0323(17) 0.0373(18) 0.048(2) -0.0166(16) -0.0132(15) 0.0142(14)
Cr3 0.049(2) 0.048(2) 0.0381(19) -0.0192(16) -0.0127(16) 0.0168(17)
Y1 0.0379(11) 0.0324(10) 0.0375(11) -0.0136(8) -0.0112(8) 0.0112(8)
Y2 0.0334(10) 0.0370(10) 0.0394(11) -0.0147(9) -0.0121(8) 0.0112(8)
Y3 0.0326(10) 0.0347(10) 0.0405(11) -0.0140(9) -0.0113(8) 0.0111(8)
O23 0.046(9) 0.056(9) 0.038(8) -0.016(7) -0.011(7) 0.001(7)
O28 0.29(6) 0.20(4) 0.16(3) -0.11(3) -0.10(3) 0.13(4)

loop_
_atom_type_symbol
_atom_type_description
_atom_type_scat_dispersion_real
_atom_type_scat_dispersion_imag
_atom_type_scat_source
C C 0.0033 0.0016 'International Tables Vol C Tables 4.2.6.8 and 6.1.1.4'
H H 0.0000 0.0000 'International Tables Vol C Tables 4.2.6.8 and 6.1.1.4'
N N 0.0061 0.0033 'International Tables Vol C Tables 4.2.6.8 and 6.1.1.4'
O O 0.0106 0.0060 'International Tables Vol C Tables 4.2.6.8 and 6.1.1.4'
Cr Cr 0.3209 0.6236 'International Tables Vol C Tables 4.2.6.8 and 6.1.1.4'
Y Y -2.7962 3.5667 'International Tables Vol C Tables 4.2.6.8 and 6.1.1.4'

loop_
_geom_angle_atom_site_label_1
_geom_angle_atom_site_label_2
_geom_angle_atom_site_label_3
_geom_angle
_geom_angle_site_symmetry_1
_geom_angle_site_symmetry_3
_geom_angle_publ_flag
N1 C1 H1A 109.5 . . ?
N1 C1 H1B 109.5 . . ?
H1A C1 H1B 109.5 . . ?
N1 C1 H1C 109.5 . . ?
H1A C1 H1C 109.5 . . ?
H1B C1 H1C 109.5 . . ?
C3 C2 N1 120(4) . . ?
C3 C2 H2A 107.3 . . ?
N1 C2 H2A 107.3 . . ?
C3 C2 H2B 107.3 . . ?
N1 C2 H2B 107.3 . . ?
H2A C2 H2B 106.9 . . ?
C2 C3 O5 118(4) . . ?
C2 C3 H3A 107.8 . . ?
O5 C3 H3A 107.8 . . ?
C2 C3 H3B 107.8 . . ?
O5 C3 H3B 107.8 . . ?
H3A C3 H3B 107.1 . . ?
C5 C4 N1 117(3) . . ?
C5 C4 H4A 108.2 . . ?
N1 C4 H4A 108.2 . . ?
C5 C4 H4B 108.2 . . ?
N1 C4 H4B 108.2 . . ?
H4A C4 H4B 107.3 . . ?
O6 C5 C4 115(3) . . ?
O6 C5 H5A 108.6 . . ?
C4 C5 H5A 108.6 . . ?
O6 C5 H5B 108.6 . . ?
C4 C5 H5B 108.6 . . ?
H5A C5 H5B 107.6 . . ?
N2 C6 H6A 109.5 . . ?
N2 C6 H6B 109.5 . . ?
H6A C6 H6B 109.5 . . ?
N2 C6 H6C 109.5 . . ?
H6A C6 H6C 109.5 . . ?
H6B C6 H6C 109.5 . . ?
C8A C7A N2 118(4) . . ?
C8A C7A H7A1 107.8 . . ?
N2 C7A H7A1 107.8 . . ?
C8A C7A H7A2 107.8 . . ?
N2 C7A H7A2 107.8 . . ?
H7A1 C7A H7A2 107.2 . . ?
O7 C8A C7A 117(4) . . ?
O7 C8A H8A1 108.1 . . ?
C7A C8A H8A1 108.1 . . ?
O7 C8A H8A2 108.1 . . ?
C7A C8A H8A2 108.1 . . ?
H8A1 C8A H8A2 107.3 . . ?
C10A C9A N2 118(4) . . ?
C10A C9A H9A1 107.8 . . ?
N2 C9A H9A1 107.8 . . ?
C10A C9A H9A2 107.8 . . ?
N2 C9A H9A2 107.8 . . ?
H9A1 C9A H9A2 107.1 . . ?
C9A C10A O8 117(4) . . ?
C9A C10A H10A 108.0 . . ?
O8 C10A H10A 108.0 . . ?
C9A C10A H10B 108.0 . . ?
O8 C10A H10B 108.0 . . ?
H10A C10A H10B 107.3 . . ?
C8B C7B N2 114(4) . . ?
C8B C7B H7B1 108.7 . . ?
N2 C7B H7B1 108.7 . . ?
C8B C7B H7B2 108.7 . . ?
N2 C7B H7B2 108.7 . . ?
H7B1 C7B H7B2 107.6 . . ?
O7 C8B C7B 119(4) . . ?
O7 C8B H8B1 107.6 . . ?
C7B C8B H8B1 107.6 . . ?
O7 C8B H8B2 107.6 . . ?
C7B C8B H8B2 107.6 . . ?
H8B1 C8B H8B2 107.1 . . ?
C10B C9B N2 121(4) . . ?
C10B C9B H9B1 107.1 . . ?
N2 C9B H9B1 107.1 . . ?
C10B C9B H9B2 107.1 . . ?
N2 C9B H9B2 107.1 . . ?
H9B1 C9B H9B2 106.8 . . ?
C9B C10B O8 116(4) . . ?
C9B C10B H10C 108.4 . . ?
O8 C10B H10C 108.4 . . ?
C9B C10B H10D 108.4 . . ?
O8 C10B H10D 108.4 . . ?
H10C C10B H10D 107.4 . . ?
N3 C11 H11A 109.5 . . ?
N3 C11 H11B 109.5 . . ?
H11A C11 H11B 109.5 . . ?
N3 C11 H11C 109.5 . . ?
H11A C11 H11C 109.5 . . ?
H11B C11 H11C 109.5 . . ?
C13A C12A N3 108(4) . . ?
C13A C12A H12A 110.1 . . ?
N3 C12A H12A 110.1 . . ?
C13A C12A H12B 110.1 . . ?
N3 C12A H12B 110.1 . . ?
H12A C12A H12B 108.4 . . ?
O9 C13A C12A 115(4) . . ?
O9 C13A H13A 108.6 . . ?
C12A C13A H13A 108.6 . . ?
O9 C13A H13B 108.6 . . ?
C12A C13A H13B 108.6 . . ?
H13A C13A H13B 107.6 . . ?
C15A C14A N3 112(4) . . ?
C15A C14A H14A 109.1 . . ?
N3 C14A H14A 109.1 . . ?
C15A C14A H14B 109.1 . . ?
N3 C14A H14B 109.1 . . ?
H14A C14A H14B 107.9 . . ?
O10 C15A C14A 117(4) . . ?
O10 C15A H15A 108.1 . . ?
C14A C15A H15A 108.1 . . ?
O10 C15A H15B 108.1 . . ?
C14A C15A H15B 108.1 . . ?
H15A C15A H15B 107.3 . . ?
C13B C12B N3 105(4) . . ?
C13B C12B H12C 110.8 . . ?
N3 C12B H12C 110.8 . . ?
C13B C12B H12D 110.8 . . ?
N3 C12B H12D 110.8 . . ?
H12C C12B H12D 108.9 . . ?
O9 C13B C12B 112(4) . . ?
O9 C13B H13C 109.3 . . ?
C12B C13B H13C 109.3 . . ?
O9 C13B H13D 109.3 . . ?
C12B C13B H13D 109.3 . . ?
H13C C13B H13D 107.9 . . ?
C15B C14B N3 111(4) . . ?
C15B C14B H14C 109.4 . . ?
N3 C14B H14C 109.4 . . ?
C15B C14B H14D 109.4 . . ?
N3 C14B H14D 109.4 . . ?
H14C C14B H14D 108.0 . . ?
O10 C15B C14B 123(4) . . ?
O10 C15B H15C 106.6 . . ?
C14B C15B H15C 106.6 . . ?
O10 C15B H15D 106.6 . . ?
C14B C15B H15D 106.6 . . ?
H15C C15B H15D 106.5 . . ?
O11 C16 O12 125(2) . . ?
O11 C16 C17 118(2) . . ?
O12 C16 C17 117(2) . . ?
C20B C17 C19B 120(5) . . ?
C20A C17 C16 113(4) . . ?
C20B C17 C16 119(4) . . ?
C19B C17 C16 112(3) . . ?
C20A C17 C19A 119(5) . . ?
C16 C17 C19A 112(3) . . ?
C20A C17 C18A 100(4) . . ?
C16 C17 C18A 108(3) . . ?
C19A C17 C18A 103(4) . . ?
C20B C17 C18B 90(4) . . ?
C19B C17 C18B 104(4) . . ?
C16 C17 C18B 108(3) . . ?
C17 C18A H18A 109.5 . . ?
C17 C18A H18B 109.5 . . ?
H18A C18A H18B 109.5 . . ?
C17 C18A H18C 109.5 . . ?
H18A C18A H18C 109.5 . . ?
H18B C18A H18C 109.5 . . ?
C17 C19A H19A 109.5 . . ?
C17 C19A H19B 109.5 . . ?
H19A C19A H19B 109.5 . . ?
C17 C19A H19C 109.5 . . ?
H19A C19A H19C 109.5 . . ?
H19B C19A H19C 109.5 . . ?
C17 C20A H20A 109.5 . . ?
C17 C20A H20B 109.5 . . ?
H20A C20A H20B 109.5 . . ?
C17 C20A H20C 109.5 . . ?
H20A C20A H20C 109.5 . . ?
H20B C20A H20C 109.5 . . ?
C17 C18B H18D 109.5 . . ?
C17 C18B H18E 109.5 . . ?
H18D C18B H18E 109.5 . . ?
C17 C18B H18F 109.5 . . ?
H18D C18B H18F 109.5 . . ?
H18E C18B H18F 109.5 . . ?
C17 C19B H19D 109.5 . . ?
C17 C19B H19E 109.5 . . ?
H19D C19B H19E 109.5 . . ?
C17 C19B H19F 109.5 . . ?
H19D C19B H19F 109.5 . . ?
H19E C19B H19F 109.5 . . ?
C17 C20B H20D 109.5 . . ?
C17 C20B H20E 109.5 . . ?
H20D C20B H20E 109.5 . . ?
C17 C20B H20F 109.5 . . ?
H20D C20B H20F 109.5 . . ?
H20E C20B H20F 109.5 . . ?
O14 C21 O13 126(2) . . ?
O14 C21 C22 119(2) . . ?
O13 C21 C22 115(2) . . ?
C25B C22 C21 117(3) . . ?
C25A C22 C21 114(3) . . ?
C25A C22 C24A 111(4) . . ?
C21 C22 C24A 106(4) . . ?
C25B C22 C24B 112(4) . . ?
C21 C22 C24B 110(4) . . ?
C25A C22 C23A 105(4) . . ?
C21 C22 C23A 111(4) . . ?
C24A C22 C23A 109(5) . . ?
C25B C22 C23B 107(4) . . ?
C21 C22 C23B 108(4) . . ?
C24B C22 C23B 103(4) . . ?
C22 C23A H23A 109.5 . . ?
C22 C23A H23B 109.5 . . ?
H23A C23A H23B 109.5 . . ?
C22 C23A H23C 109.5 . . ?
H23A C23A H23C 109.5 . . ?
H23B C23A H23C 109.5 . . ?
C22 C24A H24A 109.5 . . ?
C22 C24A H24B 109.5 . . ?
H24A C24A H24B 109.5 . . ?
C22 C24A H24C 109.5 . . ?
H24A C24A H24C 109.5 . . ?
H24B C24A H24C 109.5 . . ?
C22 C25A H25A 109.5 . . ?
C22 C25A H25B 109.5 . . ?
H25A C25A H25B 109.5 . . ?
C22 C25A H25C 109.5 . . ?
H25A C25A H25C 109.5 . . ?
H25B C25A H25C 109.5 . . ?
C22 C23B H23D 109.5 . . ?
C22 C23B H23E 109.5 . . ?
H23D C23B H23E 109.5 . . ?
C22 C23B H23F 109.5 . . ?
H23D C23B H23F 109.5 . . ?
H23E C23B H23F 109.5 . . ?
C22 C24B H24D 109.5 . . ?
C22 C24B H24E 109.5 . . ?
H24D C24B H24E 109.5 . . ?
C22 C24B H24F 109.5 . . ?
H24D C24B H24F 109.5 . . ?
H24E C24B H24F 109.5 . . ?
C22 C25B H25D 109.5 . . ?
C22 C25B H25E 109.5 . . ?
H25D C25B H25E 109.5 . . ?
C22 C25B H25F 109.5 . . ?
H25D C25B H25F 109.5 . . ?
H25E C25B H25F 109.5 . . ?
O16 C26 O15 125(2) . . ?
O16 C26 C27 116(2) . . ?
O15 C26 C27 119(3) . . ?
C26 C27 C28 113(3) . . ?
C26 C27 C29 116(3) . . ?
C28 C27 C29 111(3) . . ?
C26 C27 C30 109(3) . . ?
C28 C27 C30 106(3) . . ?
C29 C27 C30 101(3) . . ?
C27 C28 H28A 109.5 . . ?
C27 C28 H28B 109.5 . . ?
H28A C28 H28B 109.5 . . ?
C27 C28 H28C 109.5 . . ?
H28A C28 H28C 109.5 . . ?
H28B C28 H28C 109.5 . . ?
C27 C29 H29A 109.5 . . ?
C27 C29 H29B 109.5 . . ?
H29A C29 H29B 109.5 . . ?
C27 C29 H29C 109.5 . . ?
H29A C29 H29C 109.5 . . ?
H29B C29 H29C 109.5 . . ?
C27 C30 H30A 109.5 . . ?
C27 C30 H30B 109.5 . . ?
H30A C30 H30B 109.5 . . ?
C27 C30 H30C 109.5 . . ?
H30A C30 H30C 109.5 . . ?
H30B C30 H30C 109.5 . . ?
O17 C31 O18 128(2) . . ?
O17 C31 C32 116(2) . . ?
O18 C31 C32 117(2) . . ?
C35B C32 C33B 95(4) . . ?
C35A C32 C33A 133(4) . . ?
C35B C32 C31 114(3) . . ?
C35A C32 C31 117(3) . . ?
C33B C32 C31 109(3) . . ?
C33A C32 C31 107(3) . . ?
C35B C32 C34B 123(4) . . ?
C33B C32 C34B 104(4) . . ?
C31 C32 C34B 109(4) . . ?
C35A C32 C34A 88(4) . . ?
C33A C32 C34A 96(4) . . ?
C31 C32 C34A 104(3) . . ?
C32 C33A H33A 109.5 . . ?
C32 C33A H33B 109.5 . . ?
H33A C33A H33B 109.5 . . ?
C32 C33A H33C 109.5 . . ?
H33A C33A H33C 109.5 . . ?
H33B C33A H33C 109.5 . . ?
C32 C34A H34A 109.5 . . ?
C32 C34A H34B 109.5 . . ?
H34A C34A H34B 109.5 . . ?
C32 C34A H34C 109.5 . . ?
H34A C34A H34C 109.5 . . ?
H34B C34A H34C 109.5 . . ?
C32 C35A H35A 109.5 . . ?
C32 C35A H35B 109.5 . . ?
H35A C35A H35B 109.5 . . ?
C32 C35A H35C 109.5 . . ?
H35A C35A H35C 109.5 . . ?
H35B C35A H35C 109.5 . . ?
C32 C33B H33D 109.5 . . ?
C32 C33B H33E 109.5 . . ?
H33D C33B H33E 109.5 . . ?
C32 C33B H33F 109.5 . . ?
H33D C33B H33F 109.5 . . ?
H33E C33B H33F 109.5 . . ?
C32 C34B H34D 109.5 . . ?
C32 C34B H34E 109.5 . . ?
H34D C34B H34E 109.5 . . ?
C32 C34B H34F 109.5 . . ?
H34D C34B H34F 109.5 . . ?
H34E C34B H34F 109.5 . . ?
C32 C35B H35D 109.5 . . ?
C32 C35B H35E 109.5 . . ?
H35D C35B H35E 109.5 . . ?
C32 C35B H35F 109.5 . . ?
H35D C35B H35F 109.5 . . ?
H35E C35B H35F 109.5 . . ?
O19 C36 O20 121(2) . . ?
O19 C36 C37 121(2) . . ?
O20 C36 C37 118(2) . . ?
C39B C37 C38B 114(5) . . ?
C39A C37 C38A 125(5) . . ?
C39B C37 C36 114(3) . . ?
C39A C37 C36 111(3) . . ?
C38B C37 C36 116(4) . . ?
C38A C37 C36 105(4) . . ?
C39A C37 C40A 108(4) . . ?
C38A C37 C40A 91(5) . . ?
C36 C37 C40A 116(4) . . ?
C39B C37 C40B 109(4) . . ?
C38B C37 C40B 98(5) . . ?
C36 C37 C40B 104(4) . . ?
C37 C38A H38A 109.5 . . ?
C37 C38A H38B 109.5 . . ?
H38A C38A H38B 109.5 . . ?
C37 C38A H38C 109.5 . . ?
H38A C38A H38C 109.5 . . ?
H38B C38A H38C 109.5 . . ?
C37 C39A H39A 109.5 . . ?
C37 C39A H39B 109.5 . . ?
H39A C39A H39B 109.5 . . ?
C37 C39A H39C 109.5 . . ?
H39A C39A H39C 109.5 . . ?
H39B C39A H39C 109.5 . . ?
C37 C40A H40A 109.5 . . ?
C37 C40A H40B 109.5 . . ?
H40A C40A H40B 109.5 . . ?
C37 C40A H40C 109.5 . . ?
H40A C40A H40C 109.5 . . ?
H40B C40A H40C 109.5 . . ?
C37 C38B H38D 109.5 . . ?
C37 C38B H38E 109.5 . . ?
H38D C38B H38E 109.5 . . ?
C37 C38B H38F 109.5 . . ?
H38D C38B H38F 109.5 . . ?
H38E C38B H38F 109.5 . . ?
C37 C39B H39D 109.5 . . ?
C37 C39B H39E 109.5 . . ?
H39D C39B H39E 109.5 . . ?
C37 C39B H39F 109.5 . . ?
H39D C39B H39F 109.5 . . ?
H39E C39B H39F 109.5 . . ?
C37 C40B H40D 109.5 . . ?
C37 C40B H40E 109.5 . . ?
H40D C40B H40E 109.5 . . ?
C37 C40B H40F 109.5 . . ?
H40D C40B H40F 109.5 . . ?
H40E C40B H40F 109.5 . . ?
O21 C41 O22 127(2) . . ?
O21 C41 C42 116(2) . . ?
O22 C41 C42 117(2) . . ?
C44A C42 C45A 120(5) . . ?
C44B C42 C41 116(4) . . ?
C44A C42 C41 114(4) . . ?
C45A C42 C41 112(3) . . ?
C44B C42 C45B 108(5) . . ?
C41 C42 C45B 108(3) . . ?
C44B C42 C43B 104(5) . . ?
C41 C42 C43B 114(4) . . ?
C45B C42 C43B 107(5) . . ?
C44A C42 C43A 99(5) . . ?
C45A C42 C43A 113(5) . . ?
C41 C42 C43A 96(4) . . ?
C42 C43A H43A 109.5 . . ?
C42 C43A H43B 109.5 . . ?
H43A C43A H43B 109.5 . . ?
C42 C43A H43C 109.5 . . ?
H43A C43A H43C 109.5 . . ?
H43B C43A H43C 109.5 . . ?
C42 C44A H44A 109.5 . . ?
C42 C44A H44B 109.5 . . ?
H44A C44A H44B 109.5 . . ?
C42 C44A H44C 109.5 . . ?
H44A C44A H44C 109.5 . . ?
H44B C44A H44C 109.5 . . ?
C42 C45A H45A 109.5 . . ?
C42 C45A H45B 109.5 . . ?
H45A C45A H45B 109.5 . . ?
C42 C45A H45C 109.5 . . ?
H45A C45A H45C 109.5 . . ?
H45B C45A H45C 109.5 . . ?
C42 C43B H43D 109.5 . . ?
C42 C43B H43E 109.5 . . ?
H43D C43B H43E 109.5 . . ?
C42 C43B H43F 109.5 . . ?
H43D C43B H43F 109.5 . . ?
H43E C43B H43F 109.5 . . ?
C42 C44B H44D 109.5 . . ?
C42 C44B H44E 109.5 . . ?
H44D C44B H44E 109.5 . . ?
C42 C44B H44F 109.5 . . ?
H44D C44B H44F 109.5 . . ?
H44E C44B H44F 109.5 . . ?
C42 C45B H45D 109.5 . . ?
C42 C45B H45E 109.5 . . ?
H45D C45B H45E 109.5 . . ?
C42 C45B H45F 109.5 . . ?
H45D C45B H45F 109.5 . . ?
H45E C45B H45F 109.5 . . ?
O25 C46 O24 123.0(19) . . ?
O25 C46 C47 119.8(19) . . ?
O24 C46 C47 117.1(18) . . ?
C50B C47 C48B 119(5) . . ?
C50A C47 C48A 109(5) . . ?
C50A C47 C46 110(5) . . ?
C50B C47 C46 109(5) . . ?
C48B C47 C46 107(3) . . ?
C48A C47 C46 110(3) . . ?
C50B C47 C49B 104(5) . . ?
C48B C47 C49B 109(4) . . ?
C46 C47 C49B 108(3) . . ?
C50A C47 C49A 116(5) . . ?
C48A C47 C49A 109(4) . . ?
C46 C47 C49A 103(3) . . ?
C47 C48A H48A 109.5 . . ?
C47 C48A H48B 109.5 . . ?
H48A C48A H48B 109.5 . . ?
C47 C48A H48C 109.5 . . ?
H48A C48A H48C 109.5 . . ?
H48B C48A H48C 109.5 . . ?
C47 C49A H49A 109.5 . . ?
C47 C49A H49B 109.5 . . ?
H49A C49A H49B 109.5 . . ?
C47 C49A H49C 109.5 . . ?
H49A C49A H49C 109.5 . . ?
H49B C49A H49C 109.5 . . ?
C47 C50A H50A 109.5 . . ?
C47 C50A H50B 109.5 . . ?
H50A C50A H50B 109.5 . . ?
C47 C50A H50C 109.5 . . ?
H50A C50A H50C 109.5 . . ?
H50B C50A H50C 109.5 . . ?
C47 C48B H48D 109.5 . . ?
C47 C48B H48E 109.5 . . ?
H48D C48B H48E 109.5 . . ?
C47 C48B H48F 109.5 . . ?
H48D C48B H48F 109.5 . . ?
H48E C48B H48F 109.5 . . ?
C47 C49B H49D 109.5 . . ?
C47 C49B H49E 109.5 . . ?
H49D C49B H49E 109.5 . . ?
C47 C49B H49F 109.5 . . ?
H49D C49B H49F 109.5 . . ?
H49E C49B H49F 109.5 . . ?
C47 C50B H50D 109.5 . . ?
C47 C50B H50E 109.5 . . ?
H50D C50B H50E 109.5 . . ?
C47 C50B H50F 109.5 . . ?
H50D C50B H50F 109.5 . . ?
H50E C50B H50F 109.5 . . ?
O26 C51 O27 124(2) . . ?
O26 C51 C52 119(2) . . ?
O27 C51 C52 117(2) . . ?
C54A C52 C53A 113(5) . . ?
C54B C52 C51 108(4) . . ?
C54A C52 C51 105(4) . . ?
C53A C52 C51 111(4) . . ?
C54B C52 C53B 115(5) . . ?
C51 C52 C53B 109(4) . . ?
C54B C52 C55B 104(5) . . ?
C51 C52 C55B 107(3) . . ?
C53B C52 C55B 113(5) . . ?
C54A C52 C55A 98(4) . . ?
C53A C52 C55A 114(5) . . ?
C51 C52 C55A 115(3) . . ?
C52 C53A H53A 109.5 . . ?
C52 C53A H53B 109.5 . . ?
H53A C53A H53B 109.5 . . ?
C52 C53A H53C 109.5 . . ?
H53A C53A H53C 109.5 . . ?
H53B C53A H53C 109.5 . . ?
C52 C54A H54A 109.5 . . ?
C52 C54A H54B 109.5 . . ?
H54A C54A H54B 109.5 . . ?
C52 C54A H54C 109.5 . . ?
H54A C54A H54C 109.5 . . ?
H54B C54A H54C 109.5 . . ?
C52 C55A H55A 109.5 . . ?
C52 C55A H55B 109.5 . . ?
H55A C55A H55B 109.5 . . ?
C52 C55A H55C 109.5 . . ?
H55A C55A H55C 109.5 . . ?
H55B C55A H55C 109.5 . . ?
C52 C53B H53D 109.5 . . ?
C52 C53B H53E 109.5 . . ?
H53D C53B H53E 109.5 . . ?
C52 C53B H53F 109.5 . . ?
H53D C53B H53F 109.5 . . ?
H53E C53B H53F 109.5 . . ?
C52 C54B H54D 109.5 . . ?
C52 C54B H54E 109.5 . . ?
H54D C54B H54E 109.5 . . ?
C52 C54B H54F 109.5 . . ?
H54D C54B H54F 109.5 . . ?
H54E C54B H54F 109.5 . . ?
C52 C55B H55D 109.5 . . ?
C52 C55B H55E 109.5 . . ?
H55D C55B H55E 109.5 . . ?
C52 C55B H55F 109.5 . . ?
H55D C55B H55F 109.5 . . ?
H55E C55B H55F 109.5 . . ?
C1 N1 C2 110(3) . . ?
C1 N1 C4 111(3) . . ?
C2 N1 C4 115(3) . . ?
C1 N1 Cr1 114.7(18) . . ?
C2 N1 Cr1 103(2) . . ?
C4 N1 Cr1 102.1(16) . . ?
C9B N2 C6 101(3) . . ?
C9A N2 C6 118(3) . . ?
C9B N2 C7B 118(3) . . ?
C6 N2 C7B 115(3) . . ?
C9A N2 C7A 119(3) . . ?
C6 N2 C7A 99(3) . . ?
C9B N2 Cr2 100(2) . . ?
C9A N2 Cr2 107(2) . . ?
C6 N2 Cr2 113.9(16) . . ?
C7B N2 Cr2 108(2) . . ?
C7A N2 Cr2 99(2) . . ?
C11 N3 C14B 98(3) . . ?
C11 N3 C14A 117(3) . . ?
C11 N3 C12B 113(3) . . ?
C14B N3 C12B 117(4) . . ?
C11 N3 C12A 99(3) . . ?
C14A N3 C12A 114(4) . . ?
C11 N3 Cr3 115(2) . . ?
C14B N3 Cr3 105(3) . . ?
C14A N3 Cr3 109(3) . . ?
C12B N3 Cr3 108(3) . . ?
C12A N3 Cr3 102(3) . . ?
Y1 O1 Y2 111.1(5) . . ?
Y1 O1 Y3 111.1(5) . . ?
Y2 O1 Y3 111.9(5) . . ?
Y1 O1 H1 107.5 . . ?
Y2 O1 H1 107.7 . . ?
Y3 O1 H1 107.4 . . ?
Cr1 O2 Y1 100.3(5) . . ?
Cr1 O2 Y2 100.0(5) . . ?
Y1 O2 Y2 112.1(5) . . ?
Cr1 O2 H2 114.2 . . ?
Y1 O2 H2 114.3 . . ?
Y2 O2 H2 114.3 . . ?
Cr2 O3 Y3 98.8(5) . . ?
Cr2 O3 Y2 98.2(5) . . ?
Y3 O3 Y2 114.2(5) . . ?
Cr2 O3 H3 114.7 . . ?
Y3 O3 H3 114.5 . . ?
Y2 O3 H3 114.3 . . ?
Cr3 O4 Y3 100.1(6) . . ?
Cr3 O4 Y1 99.5(5) . . ?
Y3 O4 Y1 112.8(5) . . ?
Cr3 O4 H4 114.7 . . ?
Y3 O4 H4 114.3 . . ?
Y1 O4 H4 113.8 . . ?
C3 O5 Cr1 112(2) . . ?
C3 O5 Y1 144(2) . . ?
Cr1 O5 Y1 102.1(6) . . ?
C5 O6 Cr1 113.5(15) . . ?
C5 O6 Y2 144.0(16) . . ?
Cr1 O6 Y2 102.3(7) . . ?
C8A O7 Cr2 111(3) . . ?
C8B O7 Cr2 114(3) . . ?
C8A O7 Y2 140(3) . . ?
C8B O7 Y2 145(3) . . ?
Cr2 O7 Y2 100.9(6) . . ?
C10B O8 Cr2 109(3) . . ?
C10A O8 Cr2 112(3) . . ?
C10B O8 Y3 139(3) . . ?
C10A O8 Y3 146(3) . . ?
Cr2 O8 Y3 101.7(6) . . ?
C13B O9 Cr3 112(3) . . ?
C13A O9 Cr3 114(3) . . ?
C13B O9 Y3 143(3) . . ?
C13A O9 Y3 141(3) . . ?
Cr3 O9 Y3 101.1(6) . . ?
C15A O10 Cr3 117(2) . . ?
C15B O10 Cr3 109(3) . . ?
C15A O10 Y1 141(3) . . ?
C15B O10 Y1 138(3) . . ?
Cr3 O10 Y1 101.9(6) . . ?
C16 O11 Y1 138.1(15) . . ?
C16 O12 Cr1 125.2(14) . . ?
C21 O13 Cr1 124.9(15) . . ?
C21 O14 Y2 135.2(16) . . ?
C26 O15 Y2 135.2(16) . . ?
C26 O16 Cr2 126.8(14) . . ?
C31 O17 Cr2 126.5(14) . . ?
C31 O18 Y3 133.8(15) . . ?
C36 O19 Y3 139.4(16) . . ?
C36 O20 Cr3 127.7(17) . . ?
C41 O21 Cr3 125.4(16) . . ?
C41 O22 Y1 135.2(17) . . ?
C46 O24 Y2 136.5(15) . . ?
C51 O26 Y3 136.5(15) . . ?
O5 Cr1 O2 86.2(6) . . ?
O5 Cr1 O6 91.6(7) . . ?
O2 Cr1 O6 86.2(6) . . ?
O5 Cr1 O12 90.7(7) . . ?
O2 Cr1 O12 95.2(6) . . ?
O6 Cr1 O12 177.4(7) . . ?
O5 Cr1 O13 176.9(6) . . ?
O2 Cr1 O13 96.4(6) . . ?
O6 Cr1 O13 90.2(6) . . ?
O12 Cr1 O13 87.4(7) . . ?
O5 Cr1 N1 84.6(8) . . ?
O2 Cr1 N1 166.8(7) . . ?
O6 Cr1 N1 84.7(8) . . ?
O12 Cr1 N1 94.3(8) . . ?
O13 Cr1 N1 93.2(8) . . ?
O5 Cr1 Y1 42.9(5) . . ?
O2 Cr1 Y1 44.4(4) . . ?
O6 Cr1 Y1 96.3(5) . . ?
O12 Cr1 Y1 86.2(5) . . ?
O13 Cr1 Y1 139.3(5) . . ?
N1 Cr1 Y1 127.4(6) . . ?
O5 Cr1 Y2 96.9(5) . . ?
O2 Cr1 Y2 44.8(4) . . ?
O6 Cr1 Y2 42.7(4) . . ?
O12 Cr1 Y2 138.1(5) . . ?
O13 Cr1 Y2 86.1(4) . . ?
N1 Cr1 Y2 127.3(6) . . ?
Y1 Cr1 Y2 72.52(8) . . ?
O8 Cr2 O7 93.2(6) . . ?
O8 Cr2 O3 86.4(6) . . ?
O7 Cr2 O3 87.2(6) . . ?
O8 Cr2 O17 90.6(6) . . ?
O7 Cr2 O17 176.2(7) . . ?
O3 Cr2 O17 93.6(6) . . ?
O8 Cr2 O16 176.4(7) . . ?
O7 Cr2 O16 89.5(6) . . ?
O3 Cr2 O16 96.2(6) . . ?
O17 Cr2 O16 86.7(6) . . ?
O8 Cr2 N2 84.1(7) . . ?
O7 Cr2 N2 83.7(7) . . ?
O3 Cr2 N2 166.4(7) . . ?
O17 Cr2 N2 96.2(7) . . ?
O16 Cr2 N2 93.8(8) . . ?
O8 Cr2 Y2 98.1(5) . . ?
O7 Cr2 Y2 43.1(4) . . ?
O3 Cr2 Y2 45.3(4) . . ?
O17 Cr2 Y2 136.7(5) . . ?
O16 Cr2 Y2 85.5(5) . . ?
N2 Cr2 Y2 126.8(6) . . ?
O8 Cr2 Y3 42.5(4) . . ?
O7 Cr2 Y3 98.1(4) . . ?
O3 Cr2 Y3 45.0(4) . . ?
O17 Cr2 Y3 85.0(5) . . ?
O16 Cr2 Y3 139.4(5) . . ?
N2 Cr2 Y3 126.6(6) . . ?
Y2 Cr2 Y3 73.99(8) . . ?
O9 Cr3 O10 91.6(7) . . ?
O9 Cr3 O4 87.0(6) . . ?
O10 Cr3 O4 86.8(6) . . ?
O9 Cr3 O21 177.0(7) . . ?
O10 Cr3 O21 90.6(7) . . ?
O4 Cr3 O21 95.2(7) . . ?
O9 Cr3 O20 90.1(7) . . ?
O10 Cr3 O20 176.8(6) . . ?
O4 Cr3 O20 96.0(6) . . ?
O21 Cr3 O20 87.6(7) . . ?
O9 Cr3 N3 84.4(8) . . ?
O10 Cr3 N3 83.0(8) . . ?
O4 Cr3 N3 166.5(9) . . ?
O21 Cr3 N3 93.8(9) . . ?
O20 Cr3 N3 94.5(9) . . ?
O9 Cr3 Y1 96.8(4) . . ?
O10 Cr3 Y1 43.0(4) . . ?
O4 Cr3 Y1 44.9(4) . . ?
O21 Cr3 Y1 86.2(5) . . ?
O20 Cr3 Y1 139.3(5) . . ?
N3 Cr3 Y1 126.0(7) . . ?
O9 Cr3 Y3 44.0(4) . . ?
O10 Cr3 Y3 97.6(5) . . ?
O4 Cr3 Y3 44.5(4) . . ?
O21 Cr3 Y3 137.7(5) . . ?
O20 Cr3 Y3 85.4(4) . . ?
N3 Cr3 Y3 128.3(7) . . ?
Y1 Cr3 Y3 72.88(8) . . ?
O10 Y1 O5 82.0(6) . . ?
O10 Y1 O22 74.7(6) . . ?
O5 Y1 O22 122.3(6) . . ?
O10 Y1 O2 141.2(5) . . ?
O5 Y1 O2 69.4(5) . . ?
O22 Y1 O2 143.0(5) . . ?
O10 Y1 O11 120.9(6) . . ?
O5 Y1 O11 73.6(6) . . ?
O22 Y1 O11 74.9(5) . . ?
O2 Y1 O11 76.2(5) . . ?
O10 Y1 O4 69.9(5) . . ?
O5 Y1 O4 141.5(5) . . ?
O22 Y1 O4 75.7(5) . . ?
O2 Y1 O4 118.6(5) . . ?
O11 Y1 O4 143.7(5) . . ?
O10 Y1 O1 82.6(5) . . ?
O5 Y1 O1 83.0(5) . . ?
O22 Y1 O1 142.1(5) . . ?
O2 Y1 O1 68.6(4) . . ?
O11 Y1 O1 142.8(5) . . ?
O4 Y1 O1 68.1(4) . . ?
O10 Y1 O23 139.2(5) . . ?
O5 Y1 O23 138.7(5) . . ?
O22 Y1 O23 79.9(6) . . ?
O2 Y1 O23 73.3(4) . . ?
O11 Y1 O23 81.1(6) . . ?
O4 Y1 O23 73.3(5) . . ?
O1 Y1 O23 99.5(5) . . ?
O10 Y1 Cr3 35.0(4) . . ?
O5 Y1 Cr3 115.5(4) . . ?
O22 Y1 Cr3 66.1(4) . . ?
O2 Y1 Cr3 145.4(3) . . ?
O11 Y1 Cr3 138.3(4) . . ?
O4 Y1 Cr3 35.7(3) . . ?
O1 Y1 Cr3 77.9(3) . . ?
O23 Y1 Cr3 105.1(3) . . ?
O10 Y1 Cr1 115.5(4) . . ?
O5 Y1 Cr1 35.0(4) . . ?
O22 Y1 Cr1 138.8(4) . . ?
O2 Y1 Cr1 35.3(3) . . ?
O11 Y1 Cr1 65.8(4) . . ?
O4 Y1 Cr1 145.3(3) . . ?
O1 Y1 Cr1 78.4(3) . . ?
O23 Y1 Cr1 104.7(3) . . ?
Cr3 Y1 Cr1 144.36(11) . . ?
O10 Y1 Y2 114.8(4) . . ?
O5 Y1 Y2 76.0(4) . . ?
O22 Y1 Y2 161.3(4) . . ?
O2 Y1 Y2 34.1(3) . . ?
O11 Y1 Y2 110.1(4) . . ?
O4 Y1 Y2 92.1(3) . . ?
O1 Y1 Y2 34.7(3) . . ?
O23 Y1 Y2 83.1(3) . . ?
Cr3 Y1 Y2 111.62(8) . . ?
Cr1 Y1 Y2 53.79(7) . . ?
O10 Y1 Y3 76.3(4) . . ?
O5 Y1 Y3 115.4(4) . . ?
O22 Y1 Y3 109.1(4) . . ?
O2 Y1 Y3 92.4(3) . . ?
O11 Y1 Y3 162.4(4) . . ?
O4 Y1 Y3 33.6(3) . . ?
O1 Y1 Y3 34.8(3) . . ?
O23 Y1 Y3 82.8(4) . . ?
Cr3 Y1 Y3 53.72(7) . . ?
Cr1 Y1 Y3 112.05(8) . . ?
Y2 Y1 Y3 60.78(4) . . ?
O7 Y2 O6 80.6(5) . . ?
O7 Y2 O24 140.2(5) . . ?
O6 Y2 O24 138.9(5) . . ?
O7 Y2 O15 73.6(5) . . ?
O6 Y2 O15 118.6(6) . . ?
O24 Y2 O15 80.1(6) . . ?
O7 Y2 O3 71.5(5) . . ?
O6 Y2 O3 140.7(5) . . ?
O24 Y2 O3 74.9(5) . . ?
O15 Y2 O3 79.7(5) . . ?
O7 Y2 O2 138.9(5) . . ?
O6 Y2 O2 69.3(5) . . ?
O24 Y2 O2 76.0(5) . . ?
O15 Y2 O2 145.7(5) . . ?
O3 Y2 O2 116.4(4) . . ?
O7 Y2 O14 121.6(6) . . ?
O6 Y2 O14 74.3(6) . . ?
O24 Y2 O14 77.1(6) . . ?
O15 Y2 O14 74.0(5) . . ?
O3 Y2 O14 144.3(5) . . ?
O2 Y2 O14 77.0(5) . . ?
O7 Y2 O1 81.3(5) . . ?
O6 Y2 O1 82.3(5) . . ?
O24 Y2 O1 104.5(5) . . ?
O15 Y2 O1 143.1(5) . . ?
O3 Y2 O1 66.8(4) . . ?
O2 Y2 O1 67.9(4) . . ?
O14 Y2 O1 143.0(5) . . ?
O7 Y2 Cr2 36.0(4) . . ?
O6 Y2 Cr2 115.0(4) . . ?
O24 Y2 Cr2 106.0(4) . . ?
O15 Y2 Cr2 67.1(4) . . ?
O3 Y2 Cr2 36.4(3) . . ?
O2 Y2 Cr2 143.4(3) . . ?
O14 Y2 Cr2 139.5(4) . . ?
O1 Y2 Cr2 76.6(3) . . ?
O7 Y2 Cr1 113.9(4) . . ?
O6 Y2 Cr1 35.0(4) . . ?
O24 Y2 Cr1 105.8(4) . . ?
O15 Y2 Cr1 137.0(4) . . ?
O3 Y2 Cr1 143.3(3) . . ?
O2 Y2 Cr1 35.3(3) . . ?
O14 Y2 Cr1 66.4(4) . . ?
O1 Y2 Cr1 77.9(3) . . ?
Cr2 Y2 Cr1 143.21(10) . . ?
O7 Y2 Y1 112.7(4) . . ?
O6 Y2 Y1 75.6(4) . . ?
O24 Y2 Y1 87.8(4) . . ?
O15 Y2 Y1 165.8(5) . . ?
O3 Y2 Y1 90.1(3) . . ?
O2 Y2 Y1 33.8(3) . . ?
O14 Y2 Y1 110.6(4) . . ?
O1 Y2 Y1 34.2(3) . . ?
Cr2 Y2 Y1 109.83(8) . . ?
Cr1 Y2 Y1 53.69(7) . . ?
O7 Y2 Y3 76.1(4) . . ?
O6 Y2 Y3 114.2(4) . . ?
O24 Y2 Y3 87.2(4) . . ?
O15 Y2 Y3 111.9(4) . . ?
O3 Y2 Y3 32.9(3) . . ?
O2 Y2 Y3 91.1(3) . . ?
O14 Y2 Y3 162.2(5) . . ?
O1 Y2 Y3 34.1(3) . . ?
Cr2 Y2 Y3 53.11(7) . . ?
Cr1 Y2 Y3 110.91(8) . . ?
Y1 Y2 Y3 59.68(4) . . ?
O8 Y3 O26 140.8(5) . . ?
O8 Y3 O9 79.9(5) . . ?
O26 Y3 O9 139.1(5) . . ?
O8 Y3 O18 74.4(5) . . ?
O26 Y3 O18 78.3(6) . . ?
O9 Y3 O18 121.9(6) . . ?
O8 Y3 O4 138.7(5) . . ?
O26 Y3 O4 75.7(5) . . ?
O9 Y3 O4 69.3(5) . . ?
O18 Y3 O4 145.6(5) . . ?
O8 Y3 O19 117.9(6) . . ?
O26 Y3 O19 81.1(6) . . ?
O9 Y3 O19 71.9(5) . . ?
O18 Y3 O19 75.9(5) . . ?
O4 Y3 O19 78.2(5) . . ?
O8 Y3 O3 71.1(5) . . ?
O26 Y3 O3 76.0(5) . . ?
O9 Y3 O3 138.9(5) . . ?
O18 Y3 O3 77.8(5) . . ?
O4 Y3 O3 116.5(5) . . ?
O19 Y3 O3 148.0(5) . . ?
O8 Y3 O1 81.3(5) . . ?
O26 Y3 O1 104.8(5) . . ?
O9 Y3 O1 80.9(5) . . ?
O18 Y3 O1 142.0(5) . . ?
O4 Y3 O1 67.6(4) . . ?
O19 Y3 O1 142.1(5) . . ?
O3 Y3 O1 66.8(4) . . ?
O8 Y3 Cr2 35.7(4) . . ?
O26 Y3 Cr2 107.0(4) . . ?
O9 Y3 Cr2 113.6(4) . . ?
O18 Y3 Cr2 66.9(4) . . ?
O4 Y3 Cr2 142.9(3) . . ?
O19 Y3 Cr2 138.8(4) . . ?
O3 Y3 Cr2 36.3(3) . . ?
O1 Y3 Cr2 76.3(3) . . ?
O8 Y3 Cr3 113.3(4) . . ?
O26 Y3 Cr3 105.8(4) . . ?
O9 Y3 Cr3 34.9(4) . . ?
O18 Y3 Cr3 139.5(4) . . ?
O4 Y3 Cr3 35.4(3) . . ?
O19 Y3 Cr3 65.4(4) . . ?
O3 Y3 Cr3 142.7(3) . . ?
O1 Y3 Cr3 77.1(3) . . ?
Cr2 Y3 Cr3 141.93(11) . . ?
O8 Y3 Y1 112.9(4) . . ?
O26 Y3 Y1 87.6(4) . . ?
O9 Y3 Y1 74.9(4) . . ?
O18 Y3 Y1 163.2(4) . . ?
O4 Y3 Y1 33.6(3) . . ?
O19 Y3 Y1 111.2(4) . . ?
O3 Y3 Y1 90.0(3) . . ?
O1 Y3 Y1 34.2(3) . . ?
Cr2 Y3 Y1 109.49(8) . . ?
Cr3 Y3 Y1 53.39(7) . . ?
O8 Y3 Y2 75.9(4) . . ?
O26 Y3 Y2 88.0(4) . . ?
O9 Y3 Y2 112.5(4) . . ?
O18 Y3 Y2 110.3(4) . . ?
O4 Y3 Y2 90.9(3) . . ?
O19 Y3 Y2 166.2(5) . . ?
O3 Y3 Y2 32.9(3) . . ?
O1 Y3 Y2 34.0(3) . . ?
Cr2 Y3 Y2 52.90(7) . . ?
Cr3 Y3 Y2 110.13(8) . . ?
Y1 Y3 Y2 59.54(4) . . ?
Y1 O23 H123 105.5 . . ?
Y1 O23 H223 103.9 . . ?
H123 O23 H223 129.4 . . ?
H128 O28 H228 107.7 . . ?

loop_
_geom_bond_atom_site_label_1
_geom_bond_atom_site_label_2
_geom_bond_distance
_geom_bond_site_symmetry_2
_geom_bond_publ_flag
C1 N1 1.42(3) . ?
C1 H1A 0.9600 . ?
C1 H1B 0.9600 . ?
C1 H1C 0.9600 . ?
C2 C3 1.35(7) . ?
C2 N1 1.45(5) . ?
C2 H2A 0.9700 . ?
C2 H2B 0.9700 . ?
C3 O5 1.36(4) . ?
C3 H3A 0.9700 . ?
C3 H3B 0.9700 . ?
C4 C5 1.42(4) . ?
C4 N1 1.46(4) . ?
C4 H4A 0.9700 . ?
C4 H4B 0.9700 . ?
C5 O6 1.35(4) . ?
C5 H5A 0.9700 . ?
C5 H5B 0.9700 . ?
C6 N2 1.48(3) . ?
C6 H6A 0.9600 . ?
C6 H6B 0.9600 . ?
C6 H6C 0.9600 . ?
C7A C8A 1.38(7) . ?
C7A N2 1.50(4) . ?
C7A H7A1 0.9700 . ?
C7A H7A2 0.9700 . ?
C8A O7 1.35(4) . ?
C8A H8A1 0.9700 . ?
C8A H8A2 0.9700 . ?
C9A C10A 1.38(7) . ?
C9A N2 1.46(4) . ?
C9A H9A1 0.9700 . ?
C9A H9A2 0.9700 . ?
C10A O8 1.41(4) . ?
C10A H10A 0.9700 . ?
C10A H10B 0.9700 . ?
C7B C8B 1.43(7) . ?
C7B N2 1.49(4) . ?
C7B H7B1 0.9700 . ?
C7B H7B2 0.9700 . ?
C8B O7 1.35(4) . ?
C8B H8B1 0.9700 . ?
C8B H8B2 0.9700 . ?
C9B C10B 1.37(7) . ?
C9B N2 1.45(4) . ?
C9B H9B1 0.9700 . ?
C9B H9B2 0.9700 . ?
C10B O8 1.40(4) . ?
C10B H10C 0.9700 . ?
C10B H10D 0.9700 . ?
C11 N3 1.48(4) . ?
C11 H11A 0.9600 . ?
C11 H11B 0.9600 . ?
C11 H11C 0.9600 . ?
C12A C13A 1.49(9) . ?
C12A N3 1.55(5) . ?
C12A H12A 0.9700 . ?
C12A H12B 0.9700 . ?
C13A O9 1.37(4) . ?
C13A H13A 0.9700 . ?
C13A H13B 0.9700 . ?
C14A C15A 1.45(7) . ?
C14A N3 1.53(4) . ?
C14A H14A 0.9700 . ?
C14A H14B 0.9700 . ?
C15A O10 1.35(4) . ?
C15A H15A 0.9700 . ?
C15A H15B 0.9700 . ?
C12B C13B 1.54(9) . ?
C12B N3 1.55(5) . ?
C12B H12C 0.9700 . ?
C12B H12D 0.9700 . ?
C13B O9 1.36(4) . ?
C13B H13C 0.9700 . ?
C13B H13D 0.9700 . ?
C14B C15B 1.35(7) . ?
C14B N3 1.52(4) . ?
C14B H14C 0.9700 . ?
C14B H14D 0.9700 . ?
C15B O10 1.35(4) . ?
C15B H15C 0.9700 . ?
C15B H15D 0.9700 . ?
C16 O11 1.23(3) . ?
C16 O12 1.30(3) . ?
C16 C17 1.50(3) . ?
C17 C20A 1.43(5) . ?
C17 C20B 1.43(5) . ?
C17 C19B 1.50(5) . ?
C17 C19A 1.50(5) . ?
C17 C18A 1.58(4) . ?
C17 C18B 1.59(4) . ?
C18A H18A 0.9600 . ?
C18A H18B 0.9600 . ?
C18A H18C 0.9600 . ?
C19A H19A 0.9600 . ?
C19A H19B 0.9600 . ?
C19A H19C 0.9600 . ?
C20A H20A 0.9600 . ?
C20A H20B 0.9600 . ?
C20A H20C 0.9600 . ?
C18B H18D 0.9600 . ?
C18B H18E 0.9600 . ?
C18B H18F 0.9600 . ?
C19B H19D 0.9600 . ?
C19B H19E 0.9600 . ?
C19B H19F 0.9600 . ?
C20B H20D 0.9600 . ?
C20B H20E 0.9600 . ?
C20B H20F 0.9600 . ?
C21 O14 1.25(3) . ?
C21 O13 1.27(3) . ?
C21 C22 1.51(3) . ?
C22 C25B 1.49(5) . ?
C22 C25A 1.51(4) . ?
C22 C24A 1.52(5) . ?
C22 C24B 1.53(5) . ?
C22 C23A 1.55(5) . ?
C22 C23B 1.56(5) . ?
C23A H23A 0.9600 . ?
C23A H23B 0.9600 . ?
C23A H23C 0.9600 . ?
C24A H24A 0.9600 . ?
C24A H24B 0.9600 . ?
C24A H24C 0.9600 . ?
C25A H25A 0.9600 . ?
C25A H25B 0.9600 . ?
C25A H25C 0.9600 . ?
C23B H23D 0.9600 . ?
C23B H23E 0.9600 . ?
C23B H23F 0.9600 . ?
C24B H24D 0.9600 . ?
C24B H24E 0.9600 . ?
C24B H24F 0.9600 . ?
C25B H25D 0.9600 . ?
C25B H25E 0.9600 . ?
C25B H25F 0.9600 . ?
C26 O16 1.25(3) . ?
C26 O15 1.28(3) . ?
C26 C27 1.48(3) . ?
C27 C28 1.49(5) . ?
C27 C29 1.51(5) . ?
C27 C30 1.55(5) . ?
C28 H28A 0.9600 . ?
C28 H28B 0.9600 . ?
C28 H28C 0.9600 . ?
C29 H29A 0.9600 . ?
C29 H29B 0.9600 . ?
C29 H29C 0.9600 . ?
C30 H30A 0.9600 . ?
C30 H30B 0.9600 . ?
C30 H30C 0.9600 . ?
C31 O17 1.21(3) . ?
C31 O18 1.27(3) . ?
C31 C32 1.56(3) . ?
C32 C35B 1.49(4) . ?
C32 C35A 1.49(4) . ?
C32 C33B 1.50(5) . ?
C32 C33A 1.50(5) . ?
C32 C34B 1.57(5) . ?
C32 C34A 1.59(5) . ?
C33A H33A 0.9600 . ?
C33A H33B 0.9600 . ?
C33A H33C 0.9600 . ?
C34A H34A 0.9600 . ?
C34A H34B 0.9600 . ?
C34A H34C 0.9600 . ?
C35A H35A 0.9600 . ?
C35A H35B 0.9600 . ?
C35A H35C 0.9600 . ?
C33B H33D 0.9600 . ?
C33B H33E 0.9600 . ?
C33B H33F 0.9600 . ?
C34B H34D 0.9600 . ?
C34B H34E 0.9600 . ?
C34B H34F 0.9600 . ?
C35B H35D 0.9600 . ?
C35B H35E 0.9600 . ?
C35B H35F 0.9600 . ?
C36 O19 1.24(3) . ?
C36 O20 1.27(3) . ?
C36 C37 1.50(4) . ?
C37 C39B 1.47(5) . ?
C37 C39A 1.48(5) . ?
C37 C38B 1.48(5) . ?
C37 C38A 1.50(5) . ?
C37 C40A 1.55(5) . ?
C37 C40B 1.56(6) . ?
C38A H38A 0.9600 . ?
C38A H38B 0.9600 . ?
C38A H38C 0.9600 . ?
C39A H39A 0.9600 . ?
C39A H39B 0.9600 . ?
C39A H39C 0.9600 . ?
C40A H40A 0.9600 . ?
C40A H40B 0.9600 . ?
C40A H40C 0.9600 . ?
C38B H38D 0.9600 . ?
C38B H38E 0.9600 . ?
C38B H38F 0.9600 . ?
C39B H39D 0.9600 . ?
C39B H39E 0.9600 . ?
C39B H39F 0.9600 . ?
C40B H40D 0.9600 . ?
C40B H40E 0.9600 . ?
C40B H40F 0.9600 . ?
C41 O21 1.24(3) . ?
C41 O22 1.26(3) . ?
C41 C42 1.56(4) . ?
C42 C44B 1.43(5) . ?
C42 C44A 1.43(5) . ?
C42 C45A 1.56(5) . ?
C42 C45B 1.58(5) . ?
C42 C43B 1.60(6) . ?
C42 C43A 1.61(6) . ?
C43A H43A 0.9600 . ?
C43A H43B 0.9600 . ?
C43A H43C 0.9600 . ?
C44A H44A 0.9600 . ?
C44A H44B 0.9600 . ?
C44A H44C 0.9600 . ?
C45A H45A 0.9600 . ?
C45A H45B 0.9600 . ?
C45A H45C 0.9600 . ?
C43B H43D 0.9600 . ?
C43B H43E 0.9600 . ?
C43B H43F 0.9600 . ?
C44B H44D 0.9600 . ?
C44B H44E 0.9600 . ?
C44B H44F 0.9600 . ?
C45B H45D 0.9600 . ?
C45B H45E 0.9600 . ?
C45B H45F 0.9600 . ?
C46 O25 1.24(3) . ?
C46 O24 1.25(3) . ?
C46 C47 1.55(3) . ?
C47 C50A 1.49(5) . ?
C47 C50B 1.49(5) . ?
C47 C48B 1.54(4) . ?
C47 C48A 1.54(4) . ?
C47 C49B 1.60(4) . ?
C47 C49A 1.61(4) . ?
C48A H48A 0.9600 . ?
C48A H48B 0.9600 . ?
C48A H48C 0.9600 . ?
C49A H49A 0.9600 . ?
C49A H49B 0.9600 . ?
C49A H49C 0.9600 . ?
C50A H50A 0.9600 . ?
C50A H50B 0.9600 . ?
C50A H50C 0.9600 . ?
C48B H48D 0.9600 . ?
C48B H48E 0.9600 . ?
C48B H48F 0.9600 . ?
C49B H49D 0.9600 . ?
C49B H49E 0.9600 . ?
C49B H49F 0.9600 . ?
C50B H50D 0.9600 . ?
C50B H50E 0.9600 . ?
C50B H50F 0.9600 . ?
C51 O26 1.26(3) . ?
C51 O27 1.27(3) . ?
C51 C52 1.55(4) . ?
C52 C54B 1.48(5) . ?
C52 C54A 1.49(5) . ?
C52 C53A 1.55(6) . ?
C52 C53B 1.55(6) . ?
C52 C55B 1.66(5) . ?
C52 C55A 1.66(5) . ?
C53A H53A 0.9600 . ?
C53A H53B 0.9600 . ?
C53A H53C 0.9600 . ?
C54A H54A 0.9600 . ?
C54A H54B 0.9600 . ?
C54A H54C 0.9600 . ?
C55A H55A 0.9600 . ?
C55A H55B 0.9600 . ?
C55A H55C 0.9600 . ?
C53B H53D 0.9600 . ?
C53B H53E 0.9600 . ?
C53B H53F 0.9600 . ?
C54B H54D 0.9600 . ?
C54B H54E 0.9600 . ?
C54B H54F 0.9600 . ?
C55B H55D 0.9600 . ?
C55B H55E 0.9600 . ?
C55B H55F 0.9600 . ?
N1 Cr1 2.09(2) . ?
N2 Cr2 2.095(19) . ?
N3 Cr3 2.06(2) . ?
O1 Y1 2.374(13) . ?
O1 Y2 2.404(13) . ?
O1 Y3 2.411(13) . ?
O1 H1 0.9800 . ?
O2 Cr1 1.953(13) . ?
O2 Y1 2.368(12) . ?
O2 Y2 2.382(12) . ?
O2 H2 0.9800 . ?
O3 Cr2 1.987(13) . ?
O3 Y3 2.373(13) . ?
O3 Y2 2.377(13) . ?
O3 H3 0.9800 . ?
O4 Cr3 1.959(14) . ?
O4 Y3 2.368(13) . ?
O4 Y1 2.370(13) . ?
O4 H4 0.9800 . ?
O5 Cr1 1.951(17) . ?
O5 Y1 2.317(16) . ?
O6 Cr1 1.955(16) . ?
O6 Y2 2.313(15) . ?
O7 Cr2 1.982(15) . ?
O7 Y2 2.303(14) . ?
O8 Cr2 1.979(16) . ?
O8 Y3 2.291(15) . ?
O9 Cr3 1.941(16) . ?
O9 Y3 2.354(13) . ?
O10 Cr3 1.944(16) . ?
O10 Y1 2.311(15) . ?
O11 Y1 2.368(15) . ?
O12 Cr1 1.984(15) . ?
O13 Cr1 2.004(14) . ?
O14 Y2 2.385(16) . ?
O15 Y2 2.355(13) . ?
O16 Cr2 1.993(15) . ?
O17 Cr2 1.990(14) . ?
O18 Y3 2.357(14) . ?
O19 Y3 2.371(16) . ?
O20 Cr3 1.982(16) . ?
O21 Cr3 1.973(16) . ?
O22 Y1 2.357(16) . ?
O24 Y2 2.353(16) . ?
O26 Y3 2.342(16) . ?
Cr1 Y1 3.328(4) . ?
Cr1 Y2 3.333(4) . ?
Cr2 Y2 3.310(4) . ?
Cr2 Y3 3.319(4) . ?
Cr3 Y1 3.314(4) . ?
Cr3 Y3 3.328(4) . ?
Y1 O23 2.377(14) . ?
Y1 Y2 3.939(2) . ?
Y1 Y3 3.945(2) . ?
Y2 Y3 3.989(3) . ?
O23 H123 0.9318 . ?
O23 H223 0.9138 . ?
O28 H128 0.8500 . ?
O28 H228 0.8500 . ?

loop_
_geom_torsion_atom_site_label_1
_geom_torsion_atom_site_label_2
_geom_torsion_atom_site_label_3
_geom_torsion_atom_site_label_4
_geom_torsion
_geom_torsion_site_symmetry_1
_geom_torsion_site_symmetry_2
_geom_torsion_site_symmetry_3
_geom_torsion_site_symmetry_4
_geom_torsion_publ_flag
N1 C2 C3 O5 -4(9) . . . . ?
N1 C4 C5 O6 33(5) . . . . ?
N2 C7A C8A O7 -19(7) . . . . ?
N2 C9A C10A O8 16(8) . . . . ?
N2 C7B C8B O7 -16(7) . . . . ?
N2 C9B C10B O8 7(8) . . . . ?
N3 C12A C13A O9 -36(7) . . . . ?
N3 C14A C15A O10 9(7) . . . . ?
N3 C12B C13B O9 -47(6) . . . . ?
N3 C14B C15B O10 -1(8) . . . . ?
O11 C16 C17 C20A -163(4) . . . . ?
O12 C16 C17 C20A 20(5) . . . . ?
O11 C16 C17 C20B 159(5) . . . . ?
O12 C16 C17 C20B -18(5) . . . . ?
O11 C16 C17 C19B -55(4) . . . . ?
O12 C16 C17 C19B 128(3) . . . . ?
O11 C16 C17 C19A -26(4) . . . . ?
O12 C16 C17 C19A 157(3) . . . . ?
O11 C16 C17 C18A 87(3) . . . . ?
O12 C16 C17 C18A -89(3) . . . . ?
O11 C16 C17 C18B 59(4) . . . . ?
O12 C16 C17 C18B -118(3) . . . . ?
O14 C21 C22 C25B -14(5) . . . . ?
O13 C21 C22 C25B 167(4) . . . . ?
O14 C21 C22 C25A 17(5) . . . . ?
O13 C21 C22 C25A -163(3) . . . . ?
O14 C21 C22 C24A 139(4) . . . . ?
O13 C21 C22 C24A -40(4) . . . . ?
O14 C21 C22 C24B 115(4) . . . . ?
O13 C21 C22 C24B -64(4) . . . . ?
O14 C21 C22 C23A -102(4) . . . . ?
O13 C21 C22 C23A 79(4) . . . . ?
O14 C21 C22 C23B -134(4) . . . . ?
O13 C21 C22 C23B 47(4) . . . . ?
O16 C26 C27 C28 -46(4) . . . . ?
O15 C26 C27 C28 133(3) . . . . ?
O16 C26 C27 C29 -175(3) . . . . ?
O15 C26 C27 C29 4(4) . . . . ?
O16 C26 C27 C30 71(4) . . . . ?
O15 C26 C27 C30 -110(3) . . . . ?
O17 C31 C32 C35B 163(3) . . . . ?
O18 C31 C32 C35B -19(4) . . . . ?
O17 C31 C32 C35A -173(3) . . . . ?
O18 C31 C32 C35A 4(4) . . . . ?
O17 C31 C32 C33B 58(4) . . . . ?
O18 C31 C32 C33B -124(3) . . . . ?
O17 C31 C32 C33A 24(4) . . . . ?
O18 C31 C32 C33A -159(3) . . . . ?
O17 C31 C32 C34B -55(4) . . . . ?
O18 C31 C32 C34B 122(4) . . . . ?
O17 C31 C32 C34A -78(4) . . . . ?
O18 C31 C32 C34A 100(4) . . . . ?
O19 C36 C37 C39B 7(5) . . . . ?
O20 C36 C37 C39B -170(4) . . . . ?
O19 C36 C37 C39A -26(5) . . . . ?
O20 C36 C37 C39A 157(4) . . . . ?
O19 C36 C37 C38B 143(5) . . . . ?
O20 C36 C37 C38B -34(5) . . . . ?
O19 C36 C37 C38A 112(5) . . . . ?
O20 C36 C37 C38A -65(5) . . . . ?
O19 C36 C37 C40A -150(4) . . . . ?
O20 C36 C37 C40A 33(5) . . . . ?
O19 C36 C37 C40B -112(4) . . . . ?
O20 C36 C37 C40B 71(4) . . . . ?
O21 C41 C42 C44B -50(5) . . . . ?
O22 C41 C42 C44B 129(4) . . . . ?
O21 C41 C42 C44A -6(5) . . . . ?
O22 C41 C42 C44A 174(4) . . . . ?
O21 C41 C42 C45A -146(3) . . . . ?
O22 C41 C42 C45A 34(4) . . . . ?
O21 C41 C42 C45B -172(3) . . . . ?
O22 C41 C42 C45B 8(4) . . . . ?
O21 C41 C42 C43B 69(5) . . . . ?
O22 C41 C42 C43B -111(4) . . . . ?
O21 C41 C42 C43A 97(4) . . . . ?
O22 C41 C42 C43A -84(4) . . . . ?
O25 C46 C47 C50A -78(5) . . . . ?
O24 C46 C47 C50A 99(5) . . . . ?
O25 C46 C47 C50B -91(5) . . . . ?
O24 C46 C47 C50B 86(5) . . . . ?
O25 C46 C47 C48B 139(3) . . . . ?
O24 C46 C47 C48B -44(4) . . . . ?
O25 C46 C47 C48A 162(3) . . . . ?
O24 C46 C47 C48A -21(4) . . . . ?
O25 C46 C47 C49B 21(4) . . . . ?
O24 C46 C47 C49B -161(3) . . . . ?
O25 C46 C47 C49A 46(4) . . . . ?
O24 C46 C47 C49A -137(3) . . . . ?
O26 C51 C52 C54B -102(4) . . . . ?
O27 C51 C52 C54B 79(4) . . . . ?
O26 C51 C52 C54A -77(4) . . . . ?
O27 C51 C52 C54A 104(4) . . . . ?
O26 C51 C52 C53A 46(5) . . . . ?
O27 C51 C52 C53A -133(4) . . . . ?
O26 C51 C52 C53B 24(5) . . . . ?
O27 C51 C52 C53B -155(4) . . . . ?
O26 C51 C52 C55B 147(4) . . . . ?
O27 C51 C52 C55B -33(4) . . . . ?
O26 C51 C52 C55A 177(4) . . . . ?
O27 C51 C52 C55A -2(5) . . . . ?
C3 C2 N1 C1 135(6) . . . . ?
C3 C2 N1 C4 -99(6) . . . . ?
C3 C2 N1 Cr1 12(7) . . . . ?
C5 C4 N1 C1 -153(3) . . . . ?
C5 C4 N1 C2 81(4) . . . . ?
C5 C4 N1 Cr1 -30(4) . . . . ?
C10B C9B N2 C6 -142(5) . . . . ?
C10B C9B N2 C7B 92(6) . . . . ?
C10B C9B N2 Cr2 -25(5) . . . . ?
C10A C9A N2 C6 -139(5) . . . . ?
C10A C9A N2 C7A 101(5) . . . . ?
C10A C9A N2 Cr2 -9(5) . . . . ?
C8B C7B N2 C9B -101(5) . . . . ?
C8B C7B N2 C6 140(4) . . . . ?
C8B C7B N2 Cr2 12(5) . . . . ?
C8A C7A N2 C9A -80(6) . . . . ?
C8A C7A N2 C6 150(5) . . . . ?
C8A C7A N2 Cr2 34(5) . . . . ?
C15B C14B N3 C11 -138(5) . . . . ?
C15B C14B N3 C12B 100(6) . . . . ?
C15B C14B N3 Cr3 -20(6) . . . . ?
C15A C14A N3 C11 -136(5) . . . . ?
C15A C14A N3 C12A 111(6) . . . . ?
C15A C14A N3 Cr3 -3(6) . . . . ?
C13B C12B N3 C11 159(4) . . . . ?
C13B C12B N3 C14B -88(5) . . . . ?
C13B C12B N3 Cr3 30(5) . . . . ?
C13A C12A N3 C11 160(5) . . . . ?
C13A C12A N3 C14A -75(6) . . . . ?
C13A C12A N3 Cr3 42(5) . . . . ?
C2 C3 O5 Cr1 -7(7) . . . . ?
C2 C3 O5 Y1 -166(4) . . . . ?
C4 C5 O6 Cr1 -16(5) . . . . ?
C4 C5 O6 Y2 158(2) . . . . ?
C7A C8A O7 Cr2 -9(6) . . . . ?
C7A C8A O7 Y2 -148(4) . . . . ?
C7B C8B O7 Cr2 12(6) . . . . ?
C7B C8B O7 Y2 -170(3) . . . . ?
C9B C10B O8 Cr2 17(6) . . . . ?
C9B C10B O8 Y3 155(3) . . . . ?
C9A C10A O8 Cr2 -14(6) . . . . ?
C9A C10A O8 Y3 174(3) . . . . ?
C12B C13B O9 Cr3 42(5) . . . . ?
C12B C13B O9 Y3 -165(3) . . . . ?
C12A C13A O9 Cr3 8(6) . . . . ?
C12A C13A O9 Y3 -145(4) . . . . ?
C14A C15A O10 Cr3 -12(6) . . . . ?
C14A C15A O10 Y1 176(3) . . . . ?
C14B C15B O10 Cr3 23(7) . . . . ?
C14B C15B O10 Y1 158(4) . . . . ?
O12 C16 O11 Y1 7(4) . . . . ?
C17 C16 O11 Y1 -169.8(17) . . . . ?
O11 C16 O12 Cr1 -4(3) . . . . ?
C17 C16 O12 Cr1 172.1(16) . . . . ?
O14 C21 O13 Cr1 10(4) . . . . ?
C22 C21 O13 Cr1 -170.9(17) . . . . ?
O13 C21 O14 Y2 -15(4) . . . . ?
C22 C21 O14 Y2 166.1(18) . . . . ?
O16 C26 O15 Y2 1(4) . . . . ?
C27 C26 O15 Y2 -178(2) . . . . ?
O15 C26 O16 Cr2 -2(4) . . . . ?
C27 C26 O16 Cr2 176.7(19) . . . . ?
O18 C31 O17 Cr2 4(3) . . . . ?
C32 C31 O17 Cr2 -178.8(15) . . . . ?
O17 C31 O18 Y3 -2(4) . . . . ?
C32 C31 O18 Y3 -179.4(16) . . . . ?
O20 C36 O19 Y3 9(5) . . . . ?
C37 C36 O19 Y3 -168(2) . . . . ?
O19 C36 O20 Cr3 -10(4) . . . . ?
C37 C36 O20 Cr3 166.5(19) . . . . ?
O22 C41 O21 Cr3 4(4) . . . . ?
C42 C41 O21 Cr3 -176.3(17) . . . . ?
O21 C41 O22 Y1 -9(4) . . . . ?
C42 C41 O22 Y1 171.0(17) . . . . ?
O25 C46 O24 Y2 -52(4) . . . . ?
C47 C46 O24 Y2 131.1(19) . . . . ?
O27 C51 O26 Y3 52(4) . . . . ?
C52 C51 O26 Y3 -127(2) . . . . ?
